data_4130265
loop_
_publ_author_name
'He, Xin'
'Wang, Yuechao'
'Jiang, Hong'
'Zhao, Liang'

_publ_section_title
;
 Structurally Well-Defined Sigmoidal Gold Clusters: Probing the
 Correlation between Metal Atom Arrangement and Chiroptical Response.
;
_journal_issue 17
_journal_name_full 'Journal of the American Chemical Society'
_journal_page_first 5634
_journal_page_last 5643
_journal_paper_doi 10.1021/jacs.6b01658
_journal_volume 138
_journal_year 2016
_chemical_absolute_configuration rmad
_chemical_formula_sum 'C127 H112 Au6 B2 F8 N2 O2 P6'
_chemical_formula_weight 3239.43
_space_group_IT_number 1
_space_group_name_Hall 'P 1'
_space_group_name_H-M_alt 'P 1'
_symmetry_cell_setting triclinic
_symmetry_space_group_name_H-M 'P 1'
_atom_sites_solution_hydrogens geom
_atom_sites_solution_primary direct
_atom_sites_solution_secondary difmap
_audit_creation_method SHELXL-97
_cell_angle_alpha 111.55(3)
_cell_angle_beta 93.03(3)
_cell_angle_gamma 98.03(3)
_cell_formula_units_Z 1
_cell_length_a 13.547(3)
_cell_length_b 14.829(3)
_cell_length_c 15.760(3)
_cell_measurement_reflns_used 11619
_cell_measurement_temperature 173.1500
_cell_measurement_theta_max 31.1927
_cell_measurement_theta_min 1.3983
_cell_volume 2897.1(13)
_computing_structure_refinement 'SHELXL-97 (Sheldrick, 1997)'
_computing_structure_solution 'SHELXS-97 (Sheldrick, 1990)'
_diffrn_ambient_temperature 173.1500
_diffrn_measured_fraction_theta_full 0.992
_diffrn_measured_fraction_theta_max 0.992
_diffrn_measurement_device_type Saturn724
_diffrn_radiation_monochromator 'Graphite Monochromator'
_diffrn_radiation_source 'Sealed Tube'
_diffrn_radiation_type MoK\a
_diffrn_radiation_wavelength 0.71073
_diffrn_reflns_av_R_equivalents 0.0449
_diffrn_reflns_av_sigmaI/netI 0.0747
_diffrn_reflns_limit_h_max 17
_diffrn_reflns_limit_h_min -17
_diffrn_reflns_limit_k_max 19
_diffrn_reflns_limit_k_min -19
_diffrn_reflns_limit_l_max 20
_diffrn_reflns_limit_l_min -20
_diffrn_reflns_number 40628
_diffrn_reflns_theta_full 27.48
_diffrn_reflns_theta_max 27.48
_diffrn_reflns_theta_min 2.41
_exptl_absorpt_coefficient_mu 7.716
_exptl_absorpt_correction_T_max 1.0000
_exptl_absorpt_correction_T_min 0.75801
_exptl_absorpt_correction_type multi-scan
_exptl_crystal_colour Yellow
_exptl_crystal_density_diffrn 1.857
_exptl_crystal_density_method 'not measured'
_exptl_crystal_description Block
_exptl_crystal_F_000 1550
_exptl_crystal_size_max 0.3600
_exptl_crystal_size_mid 0.2600
_exptl_crystal_size_min 0.2500
_refine_diff_density_max 1.441
_refine_diff_density_min -2.127
_refine_diff_density_rms 0.177
_refine_ls_abs_structure_details 'Flack H D (1983), Acta Cryst. A39, 876-881'
_refine_ls_abs_structure_Flack 0.010(6)
_refine_ls_extinction_method none
_refine_ls_goodness_of_fit_ref 1.052
_refine_ls_hydrogen_treatment constr
_refine_ls_matrix_type full
_refine_ls_number_parameters 1388
_refine_ls_number_reflns 25213
_refine_ls_number_restraints 33
_refine_ls_restrained_S_all 1.052
_refine_ls_R_factor_all 0.0436
_refine_ls_R_factor_gt 0.0422
_refine_ls_shift/su_max 0.001
_refine_ls_shift/su_mean 0.000
_refine_ls_structure_factor_coef Fsqd
_refine_ls_weighting_details 'calc w=1/[\s^2^(Fo^2^)+(0.0309P)^2^+3.4737P] where P=(Fo^2^+2Fc^2^)/3'
_refine_ls_weighting_scheme calc
_refine_ls_wR_factor_gt 0.0925
_refine_ls_wR_factor_ref 0.0965
_reflns_number_gt 24579
_reflns_number_total 25213
_reflns_threshold_expression >2sigma(I)
_cod_data_source_file ja6b01658_si_002.cif
_cod_data_source_block Complex1
_cod_original_cell_volume 2896.9(10)
_cod_original_sg_symbol_H-M P1
_cod_database_code 4130265

loop_
_symmetry_equiv_pos_as_xyz
'x, y, z'

loop_
_atom_site_label
_atom_site_type_symbol
_atom_site_fract_x
_atom_site_fract_y
_atom_site_fract_z
_atom_site_U_iso_or_equiv
_atom_site_adp_type
_atom_site_occupancy
_atom_site_symmetry_multiplicity
_atom_site_calc_flag
_atom_site_refinement_flags
_atom_site_disorder_assembly
_atom_site_disorder_group
C1 C -0.6094(6) 0.3210(6) 0.6687(6) 0.0193(18) Uani 1 1 d U . .
H1 H -0.6588 0.2602 0.6457 0.023 Uiso 1 1 calc R . .
C2 C -0.5393(7) 0.3145(6) 0.5914(5) 0.0176(17) Uani 1 1 d U . .
H2 H -0.4910 0.3760 0.6113 0.021 Uiso 1 1 calc R . .
C3 C -0.5551(7) 0.3248(8) 0.7542(7) 0.028(2) Uani 1 1 d . . .
C4 C -0.4683(7) 0.3943(9) 0.8020(6) 0.030(2) Uani 1 1 d . . .
H4 H -0.4429 0.4411 0.7789 0.036 Uiso 1 1 calc R . .
C5 C -0.4189(9) 0.3949(13) 0.8839(9) 0.055(4) Uani 1 1 d . . .
H5 H -0.3646 0.4434 0.9166 0.066 Uiso 1 1 calc R . .
C6 C -0.4541(11) 0.3212(13) 0.9130(9) 0.060(4) Uani 1 1 d . . .
H6 H -0.4210 0.3189 0.9653 0.072 Uiso 1 1 calc R . .
C7 C -0.5364(12) 0.2506(13) 0.8680(11) 0.065(5) Uani 1 1 d . . .
H7 H -0.5579 0.2018 0.8900 0.078 Uiso 1 1 calc R . .
C8 C -0.5876(10) 0.2516(11) 0.7900(10) 0.050(3) Uani 1 1 d . . .
H8 H -0.6438 0.2040 0.7606 0.060 Uiso 1 1 calc R . .
C9 C -0.4802(6) 0.2282(6) 0.5730(6) 0.0195(18) Uani 1 1 d . . .
C10 C -0.3849(7) 0.2409(8) 0.5493(7) 0.032(2) Uani 1 1 d . . .
H10 H -0.3562 0.3013 0.5486 0.039 Uiso 1 1 calc R . .
C11 C -0.3305(8) 0.1636(9) 0.5263(9) 0.040(3) Uani 1 1 d . . .
H11 H -0.2666 0.1721 0.5087 0.048 Uiso 1 1 calc R . .
C12 C -0.3712(9) 0.0750(9) 0.5295(9) 0.042(3) Uani 1 1 d . . .
H12 H -0.3341 0.0241 0.5150 0.050 Uiso 1 1 calc R . .
C13 C -0.4687(9) 0.0607(8) 0.5546(8) 0.040(3) Uani 1 1 d . . .
H13 H -0.4966 0.0007 0.5567 0.048 Uiso 1 1 calc R . .
C14 C -0.5219(7) 0.1377(7) 0.5760(7) 0.026(2) Uani 1 1 d . . .
H14 H -0.5864 0.1292 0.5926 0.031 Uiso 1 1 calc R . .
C15 C -0.3857(8) 0.6848(8) 0.6613(8) 0.036(3) Uani 1 1 d . . .
C16 C -0.3696(9) 0.5953(9) 0.5923(8) 0.040(3) Uani 1 1 d . . .
H16 H -0.4087 0.5364 0.5870 0.048 Uiso 1 1 calc R . .
C17 C -0.2977(10) 0.5939(11) 0.5333(9) 0.051(3) Uani 1 1 d . . .
H17 H -0.2832 0.5343 0.4938 0.061 Uiso 1 1 calc R . .
C18 C -0.2470(11) 0.6822(17) 0.5333(12) 0.077(6) Uani 1 1 d . . .
H18 H -0.2044 0.6825 0.4890 0.092 Uiso 1 1 calc R . .
C19 C -0.2617(12) 0.7747(14) 0.6041(16) 0.096(8) Uani 1 1 d . . .
H19 H -0.2243 0.8343 0.6090 0.115 Uiso 1 1 calc R . .
C20 C -0.3331(11) 0.7715(11) 0.6640(12) 0.061(4) Uani 1 1 d . . .
H20 H -0.3452 0.8303 0.7071 0.074 Uiso 1 1 calc R . .
C21 C -0.3918(8) 0.7013(8) 0.8459(8) 0.040(3) Uani 1 1 d . . .
C22 C -0.4306(12) 0.6646(10) 0.9108(9) 0.052(3) Uani 1 1 d . . .
H22 H -0.4967 0.6325 0.9008 0.062 Uiso 1 1 calc R . .
C23 C -0.3708(12) 0.6766(13) 0.9883(11) 0.070(5) Uani 1 1 d . . .
H23 H -0.3980 0.6512 1.0295 0.084 Uiso 1 1 calc R . .
C24 C -0.2751(12) 0.7229(12) 1.0081(10) 0.068(5) Uani 1 1 d . . .
H24 H -0.2360 0.7304 1.0613 0.081 Uiso 1 1 calc R . .
C25 C -0.2373(11) 0.7598(10) 0.9423(13) 0.079(6) Uani 1 1 d . . .
H25 H -0.1718 0.7939 0.9539 0.095 Uiso 1 1 calc R . .
C26 C -0.2929(10) 0.7473(10) 0.8634(12) 0.064(5) Uani 1 1 d . . .
H26 H -0.2642 0.7697 0.8209 0.076 Uiso 1 1 calc R . .
C27 C -0.5323(8) 0.7863(8) 0.7653(8) 0.032(2) Uani 1 1 d . . .
C28 C -0.5634(10) 0.8151(8) 0.6941(9) 0.046(3) Uani 1 1 d . . .
H28 H -0.5456 0.7836 0.6356 0.056 Uiso 1 1 calc R . .
C29 C -0.6209(11) 0.8905(10) 0.7091(11) 0.061(4) Uani 1 1 d . . .
H29 H -0.6442 0.9078 0.6616 0.073 Uiso 1 1 calc R . .
C30 C -0.6417(12) 0.9397(11) 0.8025(11) 0.060(4) Uani 1 1 d . . .
H30 H -0.6741 0.9940 0.8169 0.072 Uiso 1 1 calc R . .
C31 C -0.6154(13) 0.9087(12) 0.8681(14) 0.076(5) Uani 1 1 d . . .
H31 H -0.6368 0.9380 0.9255 0.092 Uiso 1 1 calc R . .
C32 C -0.5574(11) 0.8348(10) 0.8564(10) 0.057(4) Uani 1 1 d . . .
H32 H -0.5363 0.8182 0.9050 0.068 Uiso 1 1 calc R . .
C33 C -0.8490(7) 0.6084(9) 0.9730(7) 0.030(2) Uani 1 1 d . . .
C34 C -0.8237(9) 0.6708(9) 0.9260(9) 0.043(3) Uani 1 1 d . . .
H34 H -0.7796 0.6546 0.8816 0.052 Uiso 1 1 calc R . .
C35 C -0.8636(10) 0.7564(9) 0.9448(10) 0.049(3) Uani 1 1 d . . .
H35 H -0.8464 0.7981 0.9141 0.059 Uiso 1 1 calc R . .
C36 C -0.9307(9) 0.7783(8) 1.0118(8) 0.040(3) Uani 1 1 d . . .
H36 H -0.9557 0.8369 1.0270 0.048 Uiso 1 1 calc R . .
C37 C -0.9601(8) 0.7166(9) 1.0547(8) 0.039(3) Uani 1 1 d . . .
H37 H -1.0065 0.7320 1.0971 0.047 Uiso 1 1 calc R . .
C38 C -0.9203(9) 0.6288(9) 1.0352(8) 0.040(3) Uani 1 1 d . . .
H38 H -0.9412 0.5853 1.0634 0.048 Uiso 1 1 calc R . .
C39 C -0.7045(7) 0.5162(8) 1.0401(6) 0.029(2) Uani 1 1 d . . .
C40 C -0.6111(11) 0.4965(15) 1.0264(8) 0.076(6) Uani 1 1 d . . .
H40 H -0.5910 0.4798 0.9678 0.092 Uiso 1 1 calc R . .
C41 C -0.5429(10) 0.5010(12) 1.1001(9) 0.059(4) Uani 1 1 d U . .
H41 H -0.4817 0.4798 1.0886 0.071 Uiso 1 1 calc R . .
C42 C -0.5679(10) 0.5367(11) 1.1881(9) 0.048(3) Uani 1 1 d . . .
H42 H -0.5223 0.5470 1.2384 0.057 Uiso 1 1 calc R . .
C43 C -0.6632(10) 0.5563(11) 1.1983(8) 0.051(3) Uani 1 1 d . . .
H43 H -0.6828 0.5777 1.2572 0.062 Uiso 1 1 calc R . .
C44 C -0.7302(9) 0.5464(11) 1.1284(8) 0.046(3) Uani 1 1 d . . .
H44 H -0.7943 0.5600 1.1396 0.056 Uiso 1 1 calc R . .
C45 C -0.8912(8) 0.3977(8) 0.9354(7) 0.027(2) Uani 1 1 d . . .
C46 C -0.8576(10) 0.3108(9) 0.9294(9) 0.043(3) Uani 1 1 d . . .
H46 H -0.7892 0.3091 0.9341 0.052 Uiso 1 1 calc R . .
C47 C -0.9269(12) 0.2266(11) 0.9165(11) 0.058(4) Uani 1 1 d . . .
H47 H -0.9044 0.1695 0.9143 0.070 Uiso 1 1 calc R . .
C48 C -1.0303(11) 0.2274(10) 0.9068(8) 0.050(3) Uani 1 1 d . . .
H48 H -1.0765 0.1706 0.8958 0.060 Uiso 1 1 calc R . .
C49 C -1.0611(9) 0.3115(11) 0.9135(8) 0.047(3) Uani 1 1 d . . .
H49 H -1.1294 0.3136 0.9124 0.057 Uiso 1 1 calc R . .
C50 C -0.9934(9) 0.3979(10) 0.9224(8) 0.041(3) Uani 1 1 d . . .
H50 H -1.0170 0.4528 0.9195 0.049 Uiso 1 1 calc R . .
C51 C -1.0487(7) 0.3946(7) 0.6809(7) 0.0235(19) Uani 1 1 d . . .
C52 C -1.0100(8) 0.4942(7) 0.7312(7) 0.030(2) Uani 1 1 d . . .
H52 H -0.9462 0.5196 0.7226 0.036 Uiso 1 1 calc R . .
C53 C -1.0624(9) 0.5557(8) 0.7926(7) 0.036(3) Uani 1 1 d . . .
H53 H -1.0357 0.6220 0.8231 0.043 Uiso 1 1 calc R . .
C54 C -1.1563(9) 0.5173(9) 0.8086(9) 0.046(3) Uani 1 1 d . . .
H54 H -1.1914 0.5573 0.8522 0.055 Uiso 1 1 calc R . .
C55 C -1.1974(9) 0.4184(10) 0.7588(9) 0.047(3) Uani 1 1 d . . .
H55 H -1.2622 0.3938 0.7657 0.057 Uiso 1 1 calc R . .
C56 C -1.1414(7) 0.3568(8) 0.6990(7) 0.030(2) Uani 1 1 d . . .
H56 H -1.1662 0.2897 0.6709 0.036 Uiso 1 1 calc R . .
C57 C -1.0431(7) 0.3211(7) 0.4874(7) 0.024(2) Uani 1 1 d . . .
C58 C -0.9973(8) 0.2868(8) 0.4062(7) 0.033(2) Uani 1 1 d . . .
H58 H -0.9352 0.2674 0.4084 0.040 Uiso 1 1 calc R . .
C59 C -1.0426(9) 0.2811(10) 0.3229(9) 0.045(3) Uani 1 1 d . . .
H59 H -1.0125 0.2564 0.2693 0.054 Uiso 1 1 calc R . .
C60 C -1.1351(10) 0.3135(10) 0.3213(7) 0.044(3) Uani 1 1 d . . .
H60 H -1.1663 0.3114 0.2664 0.053 Uiso 1 1 calc R . .
C61 C -1.1794(9) 0.3483(9) 0.4009(8) 0.043(3) Uani 1 1 d . . .
H61 H -1.2407 0.3695 0.3992 0.051 Uiso 1 1 calc R . .
C62 C -1.1349(7) 0.3524(8) 0.4831(8) 0.032(2) Uani 1 1 d . . .
H62 H -1.1662 0.3763 0.5361 0.038 Uiso 1 1 calc R . .
C63 C -1.0246(7) 0.1940(7) 0.5859(7) 0.0245(19) Uani 1 1 d . . .
C64 C -1.0669(7) 0.1188(7) 0.5044(7) 0.028(2) Uani 1 1 d . . .
H64 H -1.0741 0.1305 0.4505 0.034 Uiso 1 1 calc R . .
C65 C -1.0990(9) 0.0243(8) 0.5044(9) 0.042(3) Uani 1 1 d . . .
H65 H -1.1263 -0.0276 0.4501 0.051 Uiso 1 1 calc R . .
C66 C -1.0897(11) 0.0091(10) 0.5859(13) 0.063(5) Uani 1 1 d . . .
H66 H -1.1102 -0.0535 0.5859 0.075 Uiso 1 1 calc R . .
C67 C -1.0523(10) 0.0818(10) 0.6629(12) 0.054(4) Uani 1 1 d . . .
H67 H -1.0489 0.0707 0.7173 0.065 Uiso 1 1 calc R . .
C68 C -1.0168(9) 0.1771(9) 0.6650(10) 0.042(3) Uani 1 1 d . . .
H68 H -0.9885 0.2277 0.7198 0.051 Uiso 1 1 calc R . .
C69 C -0.8200(8) 0.4563(8) 0.3401(6) 0.029(2) Uani 1 1 d . . .
C70 C -0.8877(8) 0.5016(9) 0.3090(9) 0.038(3) Uani 1 1 d . . .
H70 H -0.9006 0.5623 0.3477 0.046 Uiso 1 1 calc R . .
C71 C -0.9365(11) 0.4579(10) 0.2213(8) 0.047(3) Uani 1 1 d . . .
H71 H -0.9821 0.4890 0.2009 0.056 Uiso 1 1 calc R . .
C72 C -0.9171(12) 0.3655(11) 0.1621(9) 0.057(4) Uani 1 1 d . . .
H72 H -0.9513 0.3339 0.1034 0.068 Uiso 1 1 calc R . .
C73 C -0.8440(11) 0.3222(10) 0.1947(8) 0.051(3) Uani 1 1 d . . .
H73 H -0.8265 0.2640 0.1553 0.061 Uiso 1 1 calc R . .
C74 C -0.7986(9) 0.3654(9) 0.2840(8) 0.039(3) Uani 1 1 d . . .
H74 H -0.7545 0.3344 0.3063 0.047 Uiso 1 1 calc R . .
C75 C -0.6647(7) 0.6181(7) 0.4507(7) 0.0228(19) Uani 1 1 d . . .
C76 C -0.7005(9) 0.7021(8) 0.4489(8) 0.034(2) Uani 1 1 d . . .
H76 H -0.7679 0.7072 0.4526 0.041 Uiso 1 1 calc R . .
C77 C -0.6314(9) 0.7781(9) 0.4413(9) 0.041(3) Uani 1 1 d . . .
H77 H -0.6538 0.8344 0.4406 0.050 Uiso 1 1 calc R . .
C78 C -0.5328(9) 0.7717(9) 0.4350(9) 0.043(3) Uani 1 1 d . . .
H78 H -0.4893 0.8223 0.4283 0.052 Uiso 1 1 calc R . .
C79 C -0.4959(8) 0.6882(9) 0.4387(10) 0.044(3) Uani 1 1 d . . .
H79 H -0.4281 0.6845 0.4365 0.053 Uiso 1 1 calc R . .
C80 C -0.5642(8) 0.6108(8) 0.4457(8) 0.033(2) Uani 1 1 d . . .
H80 H -0.5417 0.5548 0.4470 0.039 Uiso 1 1 calc R . .
C81 C -0.8391(7) 0.5760(7) 0.5323(7) 0.0241(19) Uani 1 1 d . . .
C82 C -0.9428(7) 0.5586(8) 0.5127(7) 0.029(2) Uani 1 1 d . . .
H82 H -0.9728 0.5099 0.4573 0.035 Uiso 1 1 calc R . .
C83 C -1.0016(8) 0.6116(9) 0.5729(9) 0.040(3) Uani 1 1 d . . .
H83 H -1.0705 0.6013 0.5569 0.047 Uiso 1 1 calc R . .
C84 C -0.9582(10) 0.6825(8) 0.6603(8) 0.041(3) Uani 1 1 d . . .
H84 H -0.9980 0.7169 0.7030 0.049 Uiso 1 1 calc R . .
C85 C -0.8580(10) 0.6984(9) 0.6792(9) 0.046(3) Uani 1 1 d . . .
H85 H -0.8283 0.7467 0.7349 0.055 Uiso 1 1 calc R . .
C86 C -0.7966(8) 0.6449(8) 0.6182(7) 0.029(2) Uani 1 1 d . . .
H86 H -0.7278 0.6552 0.6347 0.035 Uiso 1 1 calc R . .
C87 C -0.4251(7) 0.1111(8) 0.2184(7) 0.026(2) Uani 1 1 d . . .
C88 C -0.4386(8) 0.0354(8) 0.1304(6) 0.030(2) Uani 1 1 d . . .
H88 H -0.4803 0.0390 0.0834 0.035 Uiso 1 1 calc R . .
C89 C -0.3894(9) -0.0447(8) 0.1142(7) 0.038(3) Uani 1 1 d . . .
H89 H -0.4011 -0.0967 0.0574 0.045 Uiso 1 1 calc R . .
C90 C -0.3206(8) -0.0465(8) 0.1854(8) 0.035(2) Uani 1 1 d . . .
H90 H -0.2862 -0.0988 0.1756 0.042 Uiso 1 1 calc R . .
C91 C -0.3070(9) 0.0308(9) 0.2682(10) 0.049(3) Uani 1 1 d . . .
H91 H -0.2618 0.0312 0.3150 0.059 Uiso 1 1 calc R . .
C92 C -0.3590(7) 0.1088(8) 0.2841(8) 0.032(2) Uani 1 1 d . . .
H92 H -0.3480 0.1603 0.3412 0.039 Uiso 1 1 calc R . .
C93 C -0.4082(7) 0.3063(8) 0.2114(7) 0.029(2) Uani 1 1 d . . .
C94 C -0.3574(7) 0.2787(9) 0.1346(7) 0.030(2) Uani 1 1 d . . .
H94 H -0.3692 0.2135 0.0935 0.036 Uiso 1 1 calc R . .
C95 C -0.2895(9) 0.3469(10) 0.1185(8) 0.043(3) Uani 1 1 d . . .
H95 H -0.2546 0.3265 0.0674 0.051 Uiso 1 1 calc R . .
C96 C -0.2717(10) 0.4443(10) 0.1759(10) 0.050(3) Uani 1 1 d . . .
H96 H -0.2280 0.4906 0.1630 0.060 Uiso 1 1 calc R . .
C97 C -0.3226(9) 0.4718(9) 0.2559(9) 0.047(3) Uani 1 1 d . . .
H97 H -0.3108 0.5370 0.2970 0.057 Uiso 1 1 calc R . .
C98 C -0.3894(8) 0.4030(9) 0.2735(7) 0.036(3) Uani 1 1 d . . .
H98 H -0.4214 0.4215 0.3265 0.044 Uiso 1 1 calc R . .
C99 C -0.5979(7) 0.1699(7) 0.1552(7) 0.028(2) Uani 1 1 d . . .
C100 C -0.6652(8) 0.0898(9) 0.1535(8) 0.038(3) Uani 1 1 d . . .
H100 H -0.6556 0.0644 0.1986 0.045 Uiso 1 1 calc R . .
C101 C -0.7449(8) 0.0471(9) 0.0876(8) 0.040(3) Uani 1 1 d . . .
H101 H -0.7883 -0.0072 0.0879 0.048 Uiso 1 1 calc R . .
C102 C -0.7620(8) 0.0839(9) 0.0200(7) 0.040(3) Uani 1 1 d . . .
H102 H -0.8157 0.0540 -0.0257 0.049 Uiso 1 1 calc R . .
C103 C -0.6981(9) 0.1658(10) 0.0217(8) 0.042(3) Uani 1 1 d . . .
H103 H -0.7095 0.1922 -0.0223 0.050 Uiso 1 1 calc R . .
C104 C -0.6164(8) 0.2091(8) 0.0893(6) 0.031(2) Uani 1 1 d . . .
H104 H -0.5739 0.2645 0.0903 0.037 Uiso 1 1 calc R . .
C105 C -0.7242(7) -0.0515(7) 0.3207(7) 0.025(2) Uani 1 1 d . . .
C106 C -0.6195(7) -0.0304(7) 0.3365(7) 0.0247(19) Uani 1 1 d . . .
H106 H -0.5892 0.0269 0.3849 0.030 Uiso 1 1 calc R . .
C107 C -0.5598(8) -0.0905(9) 0.2839(8) 0.036(3) Uani 1 1 d . . .
H107 H -0.4908 -0.0778 0.3001 0.043 Uiso 1 1 calc R . .
C108 C -0.6039(9) -0.1718(9) 0.2046(8) 0.043(3) Uani 1 1 d . . .
H108 H -0.5640 -0.2098 0.1647 0.052 Uiso 1 1 calc R . .
C109 C -0.7048(10) -0.1939(10) 0.1875(9) 0.056(4) Uani 1 1 d . . .
H109 H -0.7337 -0.2503 0.1374 0.067 Uiso 1 1 calc R . .
C110 C -0.7673(8) -0.1358(8) 0.2416(7) 0.038(3) Uani 1 1 d . . .
H110 H -0.8365 -0.1517 0.2265 0.046 Uiso 1 1 calc R . .
C111 C -0.9108(7) 0.0110(7) 0.3135(6) 0.0235(19) Uani 1 1 d . . .
C112 C -0.9053(9) 0.0657(8) 0.2588(8) 0.035(2) Uani 1 1 d . . .
H112 H -0.8507 0.1153 0.2686 0.042 Uiso 1 1 calc R . .
C113 C -0.9808(8) 0.0464(9) 0.1902(8) 0.037(3) Uani 1 1 d . . .
H113 H -0.9773 0.0832 0.1534 0.045 Uiso 1 1 calc R . .
C114 C -1.0636(8) -0.0283(9) 0.1749(9) 0.043(3) Uani 1 1 d . . .
H114 H -1.1138 -0.0429 0.1269 0.051 Uiso 1 1 calc R . .
C115 C -1.0693(8) -0.0788(8) 0.2312(8) 0.037(3) Uani 1 1 d . . .
H115 H -1.1248 -0.1272 0.2226 0.044 Uiso 1 1 calc R . .
C116 C -0.9915(7) -0.0591(7) 0.3035(8) 0.029(2) Uani 1 1 d . . .
H116 H -0.9959 -0.0933 0.3426 0.035 Uiso 1 1 calc R . .
C117 C -0.8309(7) -0.0166(7) 0.4801(7) 0.025(2) Uani 1 1 d . . .
C118 C -0.8633(8) -0.1167(8) 0.4620(9) 0.038(3) Uani 1 1 d . . .
H118 H -0.8698 -0.1622 0.4019 0.045 Uiso 1 1 calc R . .
C119 C -0.8855(8) -0.1487(9) 0.5316(8) 0.037(3) Uani 1 1 d . . .
H119 H -0.9106 -0.2148 0.5178 0.044 Uiso 1 1 calc R . .
C120 C -0.8703(10) -0.0817(10) 0.6234(9) 0.045(3) Uani 1 1 d . . .
H120 H -0.8822 -0.1034 0.6708 0.054 Uiso 1 1 calc R . .
C121 C -0.8373(9) 0.0175(10) 0.6424(8) 0.044(3) Uani 1 1 d . . .
H121 H -0.8278 0.0628 0.7027 0.053 Uiso 1 1 calc R . .
C122 C -0.8185(8) 0.0487(8) 0.5703(7) 0.030(2) Uani 1 1 d . . .
H122 H -0.7972 0.1152 0.5835 0.036 Uiso 1 1 calc R . .
N1 N -0.6660(5) 0.4028(5) 0.6831(5) 0.0156(14) Uani 1 1 d U . .
N2 N -0.5963(5) 0.3019(5) 0.5059(4) 0.0133(13) Uani 1 1 d U . .
P1 P -0.4719(2) 0.6799(2) 0.7419(2) 0.0319(6) Uani 1 1 d . . .
P2 P -0.79412(19) 0.4978(2) 0.94184(16) 0.0241(5) Uani 1 1 d . . .
P3 P -0.98255(16) 0.31904(17) 0.59232(16) 0.0188(4) Uani 1 1 d . . .
P4 P -0.75236(18) 0.51537(17) 0.45556(16) 0.0206(5) Uani 1 1 d . . .
P5 P -0.49007(19) 0.21579(18) 0.24069(16) 0.0216(5) Uani 1 1 d . . .
P6 P -0.80045(17) 0.02901(17) 0.39160(17) 0.0208(5) Uani 1 1 d . . .
Au1 Au -0.57955(3) 0.53729(3) 0.70317(3) 0.02395(8) Uani 1 1 d . . .
Au2 Au -0.72320(2) 0.45436(3) 0.81062(2) 0.02175(8) Uani 1 1 d . . .
Au3 Au -0.81512(2) 0.36336(2) 0.62324(2) 0.01852(7) Uani 1 1 d . . .
Au4 Au -0.67276(2) 0.41156(2) 0.49598(2) 0.01903(7) Uani 1 1 d . . .
Au5 Au -0.53629(2) 0.26761(2) 0.38281(2) 0.01957(7) Uani 1 1 d . . .
Au6 Au -0.70695(2) 0.17985(2) 0.45243(2) 0.01924(7) Uani 1 1 d . . .
C123 C -0.324(3) 0.080(4) 0.769(3) 0.25(2) Uani 1 1 d . . .
H12A H -0.3667 0.0295 0.7184 0.377 Uiso 1 1 calc R . .
H12B H -0.2556 0.0816 0.7561 0.377 Uiso 1 1 calc R . .
H12C H -0.3431 0.1426 0.7780 0.377 Uiso 1 1 calc R . .
C124 C -0.333(3) 0.062(3) 0.842(2) 0.22(2) Uani 1 1 d . . .
H12D H -0.3187 -0.0043 0.8241 0.265 Uiso 1 1 calc R . .
H12E H -0.4051 0.0553 0.8453 0.265 Uiso 1 1 calc R . .
C125 C -0.2402(15) 0.0541(13) 0.9614(14) 0.082(6) Uani 1 1 d . . .
H12F H -0.1977 0.0263 0.9142 0.099 Uiso 1 1 calc R . .
H12G H -0.2855 0.0008 0.9677 0.099 Uiso 1 1 calc R . .
C126 C -0.1765(14) 0.1164(16) 1.0526(12) 0.091(7) Uani 1 1 d . . .
H12H H -0.1361 0.0765 1.0702 0.136 Uiso 1 1 calc R . .
H12I H -0.2197 0.1417 1.0990 0.136 Uiso 1 1 calc R . .
H12J H -0.1338 0.1702 1.0459 0.136 Uiso 1 1 calc R . .
O1 O -0.2891(16) 0.1112(12) 0.9407(13) 0.180(11) Uani 1 1 d . . .
B1 B -1.0129(11) -0.0743(10) 0.8560(9) 0.038(3) Uani 1 1 d . . .
F1 F -1.0074(8) -0.0315(9) 0.9526(5) 0.092(4) Uani 1 1 d . . .
F2 F -0.9172(7) -0.0849(9) 0.8315(7) 0.100(4) Uani 1 1 d . . .
F3 F -1.0514(15) -0.0250(12) 0.8196(11) 0.184(9) Uani 1 1 d . . .
F4 F -1.0648(9) -0.1650(8) 0.8333(8) 0.105(4) Uani 1 1 d . . .
B2 B -1.0758(13) 0.6828(14) 0.3030(16) 0.066(5) Uani 1 1 d . . .
F5 F -0.9750(7) 0.6974(7) 0.2893(8) 0.095(4) Uani 1 1 d . . .
F6 F -1.1040(7) 0.7663(7) 0.3602(8) 0.079(3) Uani 1 1 d . . .
F7 F -1.1287(9) 0.6566(9) 0.2151(8) 0.115(5) Uani 1 1 d . . .
F8 F -1.0991(8) 0.6075(7) 0.3308(8) 0.089(3) Uani 1 1 d . . .
C127 C -0.3468(18) 0.7473(18) 0.271(2) 0.097(8) Uani 1 1 d . . .
O2 O -0.3006(16) 0.807(2) 0.3395(18) 0.126(12) Uani 0.67(3) 1 d P A 1
O3 O -0.291(3) 0.718(3) 0.191(2) 0.074(14) Uani 0.33(3) 1 d P A 2

loop_
_atom_site_aniso_label
_atom_site_aniso_U_11
_atom_site_aniso_U_22
_atom_site_aniso_U_33
_atom_site_aniso_U_23
_atom_site_aniso_U_13
_atom_site_aniso_U_12
C1 0.016(4) 0.016(4) 0.021(4) 0.001(3) 0.006(3) 0.001(3)
C2 0.024(4) 0.020(4) 0.006(3) 0.002(3) -0.007(3) 0.005(3)
C3 0.025(5) 0.042(6) 0.016(4) 0.007(4) 0.007(4) 0.015(4)
C4 0.018(4) 0.056(7) 0.018(5) 0.014(5) 0.001(4) 0.010(4)
C5 0.033(6) 0.103(12) 0.032(6) 0.025(7) -0.002(5) 0.026(7)
C6 0.048(8) 0.115(14) 0.027(6) 0.032(8) -0.001(6) 0.028(9)
C7 0.069(9) 0.105(13) 0.059(9) 0.066(10) 0.025(8) 0.040(10)
C8 0.046(7) 0.071(9) 0.056(8) 0.043(7) 0.032(6) 0.026(7)
C9 0.016(4) 0.021(4) 0.017(4) 0.003(3) -0.002(3) 0.004(3)
C10 0.018(4) 0.039(6) 0.032(6) 0.003(5) -0.001(4) 0.006(4)
C11 0.020(5) 0.044(6) 0.052(7) 0.010(6) 0.005(5) 0.015(5)
C12 0.036(6) 0.041(6) 0.048(7) 0.011(5) -0.006(5) 0.023(5)
C13 0.042(6) 0.028(5) 0.045(7) 0.007(5) -0.012(5) 0.013(5)
C14 0.025(4) 0.032(5) 0.024(5) 0.013(4) 0.001(4) 0.010(4)
C15 0.031(5) 0.029(5) 0.041(6) 0.004(5) 0.006(5) 0.006(4)
C16 0.034(6) 0.043(6) 0.038(6) 0.007(5) 0.009(5) 0.010(5)
C17 0.046(7) 0.064(9) 0.044(7) 0.018(7) 0.008(6) 0.019(7)
C18 0.041(8) 0.153(19) 0.070(11) 0.078(13) 0.014(8) 0.025(10)
C19 0.053(9) 0.079(12) 0.17(2) 0.063(14) 0.061(13) 0.002(9)
C20 0.052(8) 0.053(8) 0.079(11) 0.029(8) 0.017(8) -0.010(7)
C21 0.030(5) 0.033(6) 0.036(6) -0.011(5) 0.000(5) 0.004(4)
C22 0.063(9) 0.056(8) 0.033(7) 0.009(6) 0.010(6) 0.019(7)
C23 0.064(10) 0.079(11) 0.050(9) 0.001(8) 0.003(8) 0.026(9)
C24 0.057(9) 0.068(10) 0.040(8) -0.017(7) -0.017(7) 0.006(8)
C25 0.045(8) 0.040(8) 0.098(13) -0.031(8) -0.024(9) 0.011(6)
C26 0.035(7) 0.041(7) 0.084(11) -0.012(7) 0.006(7) 0.006(6)
C27 0.033(5) 0.029(5) 0.031(6) 0.008(4) -0.003(4) 0.006(4)
C28 0.057(8) 0.027(5) 0.048(7) 0.008(5) 0.007(6) 0.001(5)
C29 0.056(8) 0.045(8) 0.070(10) 0.008(7) -0.009(8) 0.017(7)
C30 0.065(9) 0.045(8) 0.057(9) 0.001(7) -0.010(8) 0.026(7)
C31 0.068(10) 0.057(9) 0.097(14) 0.009(9) 0.039(10) 0.032(8)
C32 0.063(9) 0.048(8) 0.051(8) 0.005(6) 0.009(7) 0.019(7)
C33 0.022(5) 0.049(7) 0.015(4) 0.009(4) -0.003(4) 0.006(4)
C34 0.040(6) 0.034(6) 0.046(7) 0.004(5) 0.007(5) 0.003(5)
C35 0.059(8) 0.034(6) 0.057(8) 0.018(6) 0.018(7) 0.012(6)
C36 0.040(6) 0.029(5) 0.038(6) -0.003(5) -0.002(5) 0.007(5)
C37 0.021(5) 0.050(7) 0.033(6) -0.001(5) 0.001(4) 0.009(5)
C38 0.039(6) 0.049(7) 0.024(5) 0.002(5) -0.004(5) 0.012(5)
C39 0.028(5) 0.044(6) 0.013(4) 0.005(4) 0.000(4) 0.013(4)
C40 0.052(8) 0.157(18) 0.014(6) 0.014(8) 0.002(6) 0.050(10)
C41 0.042(6) 0.098(8) 0.029(6) 0.012(6) -0.003(5) 0.023(6)
C42 0.044(7) 0.063(8) 0.039(7) 0.018(6) 0.008(6) 0.019(6)
C43 0.052(7) 0.081(10) 0.022(5) 0.015(6) 0.020(5) 0.022(7)
C44 0.031(6) 0.078(9) 0.027(6) 0.018(6) 0.007(5) 0.006(6)
C45 0.029(5) 0.035(5) 0.017(4) 0.011(4) 0.007(4) 0.003(4)
C46 0.045(7) 0.033(6) 0.048(7) 0.017(5) -0.010(6) -0.003(5)
C47 0.064(9) 0.040(7) 0.067(10) 0.018(7) 0.005(8) 0.007(7)
C48 0.060(8) 0.051(8) 0.028(6) 0.012(5) -0.006(6) -0.015(7)
C49 0.030(6) 0.078(10) 0.026(6) 0.019(6) 0.001(5) -0.012(6)
C50 0.038(6) 0.054(7) 0.034(6) 0.020(5) 0.013(5) 0.003(5)
C51 0.016(4) 0.026(5) 0.025(5) 0.009(4) -0.006(4) -0.002(3)
C52 0.032(5) 0.026(5) 0.027(5) 0.006(4) 0.009(4) 0.001(4)
C53 0.047(6) 0.024(5) 0.027(5) -0.002(4) 0.002(5) 0.011(5)
C54 0.039(6) 0.046(7) 0.051(8) 0.009(6) 0.016(6) 0.024(6)
C55 0.034(6) 0.049(7) 0.048(7) 0.007(6) 0.015(5) 0.001(5)
C56 0.021(4) 0.042(6) 0.022(5) 0.006(4) -0.004(4) 0.006(4)
C57 0.019(4) 0.028(5) 0.023(5) 0.006(4) -0.003(4) 0.008(4)
C58 0.031(5) 0.041(6) 0.020(5) 0.005(4) -0.004(4) 0.002(5)
C59 0.039(6) 0.057(8) 0.035(6) 0.011(6) 0.001(5) 0.013(6)
C60 0.050(7) 0.061(8) 0.015(5) 0.007(5) -0.015(5) 0.010(6)
C61 0.034(6) 0.047(7) 0.043(7) 0.014(6) -0.016(5) 0.008(5)
C62 0.020(4) 0.033(5) 0.038(6) 0.007(4) -0.005(4) 0.008(4)
C63 0.020(4) 0.022(4) 0.034(5) 0.013(4) 0.005(4) 0.007(3)
C64 0.027(5) 0.026(5) 0.029(5) 0.006(4) 0.003(4) 0.007(4)
C65 0.036(6) 0.030(6) 0.047(7) 0.002(5) 0.006(5) -0.007(5)
C66 0.057(8) 0.031(6) 0.110(14) 0.030(8) 0.041(9) 0.017(6)
C67 0.053(8) 0.046(8) 0.090(11) 0.050(8) 0.034(8) 0.018(6)
C68 0.039(6) 0.041(6) 0.059(8) 0.027(6) 0.022(6) 0.018(5)
C69 0.043(6) 0.029(5) 0.013(4) 0.006(4) -0.003(4) 0.008(4)
C70 0.037(6) 0.042(6) 0.050(7) 0.030(6) 0.014(5) 0.015(5)
C71 0.065(8) 0.054(8) 0.033(6) 0.028(6) 0.000(6) 0.014(7)
C72 0.068(9) 0.067(9) 0.027(6) 0.012(6) 0.001(6) 0.002(8)
C73 0.069(9) 0.046(7) 0.019(5) -0.005(5) 0.001(6) 0.005(7)
C74 0.034(6) 0.042(6) 0.032(6) 0.002(5) 0.002(5) 0.011(5)
C75 0.024(4) 0.027(5) 0.026(5) 0.016(4) 0.011(4) 0.013(4)
C76 0.041(6) 0.034(6) 0.040(6) 0.024(5) 0.009(5) 0.015(5)
C77 0.045(6) 0.045(7) 0.045(7) 0.030(6) 0.004(6) 0.004(5)
C78 0.040(6) 0.039(6) 0.066(9) 0.032(6) 0.025(6) 0.013(5)
C79 0.025(5) 0.039(6) 0.080(10) 0.031(6) 0.021(6) 0.013(5)
C80 0.035(5) 0.027(5) 0.040(6) 0.010(4) 0.014(5) 0.024(4)
C81 0.024(4) 0.020(4) 0.033(5) 0.014(4) 0.007(4) 0.008(4)
C82 0.021(4) 0.032(5) 0.031(5) 0.009(4) -0.001(4) 0.011(4)
C83 0.030(5) 0.041(6) 0.055(8) 0.021(6) 0.021(5) 0.015(5)
C84 0.058(7) 0.026(5) 0.042(7) 0.013(5) 0.017(6) 0.009(5)
C85 0.061(8) 0.033(6) 0.047(7) 0.011(5) 0.033(7) 0.020(6)
C86 0.035(5) 0.037(6) 0.020(5) 0.013(4) 0.003(4) 0.014(5)
C87 0.020(4) 0.032(5) 0.029(5) 0.012(4) 0.011(4) 0.012(4)
C88 0.036(5) 0.040(6) 0.006(4) 0.000(4) 0.000(4) 0.014(4)
C89 0.045(6) 0.040(6) 0.023(5) 0.002(4) 0.003(5) 0.016(5)
C90 0.029(5) 0.025(5) 0.053(7) 0.014(5) 0.007(5) 0.009(4)
C91 0.037(6) 0.040(7) 0.068(9) 0.021(6) -0.003(6) 0.007(5)
C92 0.025(5) 0.032(5) 0.033(6) 0.005(4) 0.001(4) 0.005(4)
C93 0.022(4) 0.039(6) 0.031(5) 0.018(5) 0.001(4) 0.009(4)
C94 0.023(4) 0.052(6) 0.019(5) 0.024(5) -0.001(4) -0.004(4)
C95 0.041(6) 0.065(8) 0.033(6) 0.033(6) -0.002(5) 0.005(6)
C96 0.047(7) 0.047(7) 0.068(9) 0.040(7) 0.016(7) -0.010(6)
C97 0.046(7) 0.043(7) 0.043(7) 0.015(6) -0.025(6) -0.015(6)
C98 0.033(5) 0.049(7) 0.018(5) 0.004(5) -0.005(4) 0.003(5)
C99 0.026(5) 0.024(5) 0.027(5) 0.000(4) 0.013(4) 0.004(4)
C100 0.024(5) 0.040(6) 0.042(7) 0.013(5) 0.004(5) -0.007(5)
C101 0.032(6) 0.036(6) 0.044(7) 0.008(5) 0.012(5) 0.002(5)
C102 0.027(5) 0.059(7) 0.021(5) 0.001(5) -0.006(4) 0.005(5)
C103 0.039(6) 0.054(7) 0.034(6) 0.019(6) -0.006(5) 0.009(6)
C104 0.035(5) 0.046(6) 0.015(4) 0.017(4) -0.004(4) 0.007(5)
C105 0.022(4) 0.021(4) 0.032(5) 0.010(4) -0.001(4) 0.002(3)
C106 0.022(4) 0.032(5) 0.022(5) 0.013(4) -0.005(4) 0.002(4)
C107 0.023(5) 0.048(7) 0.033(6) 0.011(5) 0.001(4) 0.009(5)
C108 0.047(7) 0.042(7) 0.039(6) 0.009(5) 0.016(6) 0.022(6)
C109 0.040(7) 0.052(8) 0.049(8) -0.016(6) 0.001(6) 0.017(6)
C110 0.021(5) 0.033(5) 0.034(6) -0.015(5) -0.010(4) -0.002(4)
C111 0.024(4) 0.033(5) 0.012(4) 0.005(4) 0.002(3) 0.009(4)
C112 0.039(6) 0.036(6) 0.034(6) 0.017(5) 0.005(5) 0.010(5)
C113 0.032(5) 0.053(7) 0.030(6) 0.021(5) -0.005(4) 0.005(5)
C114 0.022(5) 0.041(6) 0.055(8) 0.008(6) -0.004(5) 0.005(5)
C115 0.032(5) 0.036(6) 0.034(6) 0.007(5) -0.010(5) -0.002(5)
C116 0.021(4) 0.026(5) 0.040(6) 0.013(4) 0.004(4) 0.001(4)
C117 0.021(4) 0.024(5) 0.039(6) 0.018(4) 0.014(4) 0.009(4)
C118 0.037(6) 0.029(5) 0.058(8) 0.022(5) 0.020(5) 0.019(5)
C119 0.034(5) 0.038(6) 0.047(7) 0.026(5) 0.006(5) 0.008(5)
C120 0.054(7) 0.048(7) 0.049(7) 0.032(6) 0.021(6) 0.018(6)
C121 0.038(6) 0.068(8) 0.021(5) 0.010(5) -0.001(5) 0.012(6)
C122 0.032(5) 0.031(5) 0.028(5) 0.014(4) 0.011(4) 0.003(4)
N1 0.017(3) 0.019(3) 0.012(3) 0.004(3) 0.012(3) 0.009(3)
N2 0.022(3) 0.010(3) 0.008(3) 0.003(2) 0.005(3) 0.005(2)
P1 0.0243(12) 0.0266(13) 0.0354(15) 0.0031(11) 0.0000(11) -0.0004(10)
P2 0.0240(11) 0.0348(13) 0.0112(10) 0.0043(9) 0.0069(9) 0.0083(10)
P3 0.0121(9) 0.0234(11) 0.0190(11) 0.0059(9) 0.0010(8) 0.0034(8)
P4 0.0240(11) 0.0217(11) 0.0185(11) 0.0082(9) 0.0042(9) 0.0091(9)
P5 0.0250(11) 0.0237(11) 0.0166(11) 0.0072(9) 0.0063(9) 0.0058(9)
P6 0.0193(10) 0.0168(10) 0.0228(11) 0.0058(9) -0.0012(9) -0.0019(8)
Au1 0.01913(16) 0.02352(17) 0.02396(18) 0.00355(14) 0.00217(14) 0.00210(13)
Au2 0.01858(16) 0.02980(18) 0.01435(16) 0.00479(14) 0.00294(13) 0.00560(14)
Au3 0.01290(14) 0.02470(16) 0.01679(16) 0.00680(13) 0.00078(12) 0.00275(12)
Au4 0.02149(16) 0.01824(15) 0.01904(17) 0.00754(13) 0.00429(13) 0.00674(13)
Au5 0.02198(16) 0.02060(16) 0.01591(16) 0.00597(13) 0.00375(13) 0.00499(13)
Au6 0.01876(15) 0.01792(15) 0.01901(17) 0.00552(13) -0.00101(13) 0.00187(12)
C123 0.14(3) 0.44(8) 0.19(4) 0.12(5) 0.05(3) 0.08(4)
C124 0.27(5) 0.21(4) 0.11(2) 0.02(2) -0.15(3) -0.01(3)
C125 0.097(14) 0.064(11) 0.098(15) 0.041(11) 0.039(12) 0.012(10)
C126 0.088(13) 0.16(2) 0.063(11) 0.071(14) 0.014(10) 0.051(14)
O1 0.24(2) 0.091(11) 0.143(16) -0.023(10) -0.121(16) 0.074(14)
B1 0.052(8) 0.040(7) 0.022(6) 0.013(5) 0.007(6) 0.008(6)
F1 0.083(7) 0.143(10) 0.022(4) -0.004(5) 0.002(4) 0.028(7)
F2 0.057(6) 0.153(11) 0.052(6) 0.002(6) 0.011(5) -0.001(7)
F3 0.30(2) 0.205(16) 0.193(16) 0.170(14) 0.159(16) 0.197(16)
F4 0.108(9) 0.074(7) 0.091(8) -0.008(6) 0.011(7) -0.016(6)
B2 0.042(8) 0.051(10) 0.094(15) 0.020(10) 0.001(9) -0.010(8)
F5 0.056(6) 0.057(6) 0.132(10) 0.005(6) -0.013(6) -0.015(5)
F6 0.066(6) 0.057(5) 0.105(8) 0.021(6) 0.010(6) 0.003(5)
F7 0.120(10) 0.127(10) 0.079(8) 0.047(8) -0.037(7) -0.043(8)
F8 0.088(7) 0.067(6) 0.101(8) 0.031(6) -0.017(6) -0.007(6)
C127 0.101(17) 0.090(15) 0.14(2) 0.069(15) 0.074(16) 0.040(13)
O2 0.059(13) 0.16(3) 0.12(2) -0.008(17) 0.036(13) 0.035(14)
O3 0.08(3) 0.08(2) 0.07(3) 0.04(2) -0.02(2) 0.00(2)

loop_
_atom_type_symbol
_atom_type_description
_atom_type_scat_dispersion_real
_atom_type_scat_dispersion_imag
_atom_type_scat_source
C C 0.0033 0.0016 'International Tables Vol C Tables 4.2.6.8 and 6.1.1.4'
H H 0.0000 0.0000 'International Tables Vol C Tables 4.2.6.8 and 6.1.1.4'
B B 0.0013 0.0007 'International Tables Vol C Tables 4.2.6.8 and 6.1.1.4'
N N 0.0061 0.0033 'International Tables Vol C Tables 4.2.6.8 and 6.1.1.4'
F F 0.0171 0.0103 'International Tables Vol C Tables 4.2.6.8 and 6.1.1.4'
P P 0.1023 0.0942 'International Tables Vol C Tables 4.2.6.8 and 6.1.1.4'
Au Au -2.0133 8.8022 'International Tables Vol C Tables 4.2.6.8 and 6.1.1.4'
O O 0.0106 0.0060 'International Tables Vol C Tables 4.2.6.8 and 6.1.1.4'

loop_
_geom_angle_atom_site_label_1
_geom_angle_atom_site_label_2
_geom_angle_atom_site_label_3
_geom_angle
N1 C1 C3 113.3(7)
N1 C1 C2 110.4(7)
C3 C1 C2 112.7(7)
N1 C1 H1 106.7
C3 C1 H1 106.7
C2 C1 H1 106.7
N2 C2 C9 108.5(6)
N2 C2 C1 111.3(7)
C9 C2 C1 111.8(7)
N2 C2 H2 108.4
C9 C2 H2 108.4
C1 C2 H2 108.4
C4 C3 C8 116.4(10)
C4 C3 C1 124.4(10)
C8 C3 C1 119.1(10)
C3 C4 C5 122.3(11)
C3 C4 H4 118.9
C5 C4 H4 118.9
C6 C5 C4 117.6(13)
C6 C5 H5 121.2
C4 C5 H5 121.2
C5 C6 C7 122.5(12)
C5 C6 H6 118.8
C7 C6 H6 118.8
C6 C7 C8 120.4(14)
C6 C7 H7 119.8
C8 C7 H7 119.8
C7 C8 C3 120.8(14)
C7 C8 H8 119.6
C3 C8 H8 119.6
C10 C9 C14 119.5(9)
C10 C9 C2 117.8(9)
C14 C9 C2 122.6(8)
C9 C10 C11 120.3(11)
C9 C10 H10 119.8
C11 C10 H10 119.8
C12 C11 C10 120.2(10)
C12 C11 H11 119.9
C10 C11 H11 119.9
C11 C12 C13 120.4(10)
C11 C12 H12 119.8
C13 C12 H12 119.8
C14 C13 C12 118.6(11)
C14 C13 H13 120.7
C12 C13 H13 120.7
C13 C14 C9 121.0(10)
C13 C14 H14 119.5
C9 C14 H14 119.5
C20 C15 C16 118.4(12)
C20 C15 P1 122.3(10)
C16 C15 P1 119.3(9)
C17 C16 C15 121.9(12)
C17 C16 H16 119.1
C15 C16 H16 119.1
C16 C17 C18 119.6(14)
C16 C17 H17 120.2
C18 C17 H17 120.2
C17 C18 C19 119.0(14)
C17 C18 H18 120.5
C19 C18 H18 120.5
C20 C19 C18 118.6(15)
C20 C19 H19 120.7
C18 C19 H19 120.7
C15 C20 C19 122.1(16)
C15 C20 H20 119.0
C19 C20 H20 119.0
C26 C21 C22 117.6(14)
C26 C21 P1 123.6(12)
C22 C21 P1 118.7(9)
C23 C22 C21 120.0(15)
C23 C22 H22 120.0
C21 C22 H22 120.0
C24 C23 C22 123.7(18)
C24 C23 H23 118.2
C22 C23 H23 118.2
C23 C24 C25 115.7(15)
C23 C24 H24 122.1
C25 C24 H24 122.1
C26 C25 C24 122.6(15)
C26 C25 H25 118.7
C24 C25 H25 118.7
C25 C26 C21 120.3(18)
C25 C26 H26 119.8
C21 C26 H26 119.8
C28 C27 C32 120.3(12)
C28 C27 P1 120.8(9)
C32 C27 P1 118.6(10)
C27 C28 C29 121.6(13)
C27 C28 H28 119.2
C29 C28 H28 119.2
C28 C29 C30 116.4(15)
C28 C29 H29 121.8
C30 C29 H29 121.8
C31 C30 C29 121.0(14)
C31 C30 H30 119.5
C29 C30 H30 119.5
C30 C31 C32 124.2(16)
C30 C31 H31 117.9
C32 C31 H31 117.9
C31 C32 C27 116.3(15)
C31 C32 H32 121.9
C27 C32 H32 121.9
C38 C33 C34 119.8(12)
C38 C33 P2 122.7(10)
C34 C33 P2 117.2(8)
C35 C34 C33 120.8(12)
C35 C34 H34 119.6
C33 C34 H34 119.6
C34 C35 C36 118.2(13)
C34 C35 H35 120.9
C36 C35 H35 120.9
C37 C36 C35 121.9(11)
C37 C36 H36 119.0
C35 C36 H36 119.0
C36 C37 C38 120.1(11)
C36 C37 H37 120.0
C38 C37 H37 120.0
C33 C38 C37 118.9(12)
C33 C38 H38 120.5
C37 C38 H38 120.5
C40 C39 C44 118.2(10)
C40 C39 P2 119.6(8)
C44 C39 P2 122.1(8)
C39 C40 C41 121.0(12)
C39 C40 H40 119.5
C41 C40 H40 119.5
C42 C41 C40 119.5(13)
C42 C41 H41 120.2
C40 C41 H41 120.2
C43 C42 C41 116.6(12)
C43 C42 H42 121.7
C41 C42 H42 121.7
C44 C43 C42 123.9(12)
C44 C43 H43 118.1
C42 C43 H43 118.1
C43 C44 C39 120.3(11)
C43 C44 H44 119.8
C39 C44 H44 119.8
C50 C45 C46 119.7(11)
C50 C45 P2 124.3(9)
C46 C45 P2 115.2(8)
C47 C46 C45 119.8(12)
C47 C46 H46 120.1
C45 C46 H46 120.1
C46 C47 C48 120.6(14)
C46 C47 H47 119.7
C48 C47 H47 119.7
C49 C48 C47 118.6(12)
C49 C48 H48 120.7
C47 C48 H48 120.7
C48 C49 C50 122.7(12)
C48 C49 H49 118.7
C50 C49 H49 118.7
C45 C50 C49 118.0(12)
C45 C50 H50 121.0
C49 C50 H50 121.0
C56 C51 C52 117.7(10)
C56 C51 P3 121.1(7)
C52 C51 P3 121.1(7)
C53 C52 C51 122.6(10)
C53 C52 H52 118.7
C51 C52 H52 118.7
C52 C53 C54 119.0(10)
C52 C53 H53 120.5
C54 C53 H53 120.5
C53 C54 C55 119.7(11)
C53 C54 H54 120.1
C55 C54 H54 120.1
C56 C55 C54 120.0(11)
C56 C55 H55 120.0
C54 C55 H55 120.0
C51 C56 C55 120.6(11)
C51 C56 H56 119.7
C55 C56 H56 119.7
C62 C57 C58 118.2(10)
C62 C57 P3 122.9(8)
C58 C57 P3 118.8(8)
C59 C58 C57 121.6(11)
C59 C58 H58 119.2
C57 C58 H58 119.2
C58 C59 C60 118.5(12)
C58 C59 H59 120.7
C60 C59 H59 120.7
C61 C60 C59 119.9(11)
C61 C60 H60 120.0
C59 C60 H60 120.0
C60 C61 C62 121.3(11)
C60 C61 H61 119.3
C62 C61 H61 119.3
C61 C62 C57 120.4(11)
C61 C62 H62 119.8
C57 C62 H62 119.8
C68 C63 C64 120.3(10)
C68 C63 P3 117.9(8)
C64 C63 P3 121.7(8)
C63 C64 C65 118.8(10)
C63 C64 H64 120.6
C65 C64 H64 120.6
C66 C65 C64 119.6(11)
C66 C65 H65 120.2
C64 C65 H65 120.2
C67 C66 C65 120.7(12)
C67 C66 H66 119.7
C65 C66 H66 119.7
C66 C67 C68 121.2(14)
C66 C67 H67 119.4
C68 C67 H67 119.4
C63 C68 C67 119.3(13)
C63 C68 H68 120.3
C67 C68 H68 120.3
C70 C69 C74 121.2(10)
C70 C69 P4 121.0(8)
C74 C69 P4 117.8(8)
C71 C70 C69 120.7(12)
C71 C70 H70 119.6
C69 C70 H70 119.6
C70 C71 C72 119.9(12)
C70 C71 H71 120.1
C72 C71 H71 120.1
C71 C72 C73 118.3(12)
C71 C72 H72 120.9
C73 C72 H72 120.9
C74 C73 C72 120.9(12)
C74 C73 H73 119.6
C72 C73 H73 119.6
C73 C74 C69 118.8(12)
C73 C74 H74 120.6
C69 C74 H74 120.6
C80 C75 C76 121.0(10)
C80 C75 P4 119.3(8)
C76 C75 P4 119.7(8)
C77 C76 C75 118.1(11)
C77 C76 H76 120.9
C75 C76 H76 120.9
C78 C77 C76 121.7(12)
C78 C77 H77 119.1
C76 C77 H77 119.1
C77 C78 C79 120.4(11)
C77 C78 H78 119.8
C79 C78 H78 119.8
C80 C79 C78 118.7(10)
C80 C79 H79 120.7
C78 C79 H79 120.7
C75 C80 C79 120.0(9)
C75 C80 H80 120.0
C79 C80 H80 120.0
C82 C81 C86 118.2(9)
C82 C81 P4 125.5(8)
C86 C81 P4 116.2(7)
C83 C82 C81 121.3(10)
C83 C82 H82 119.4
C81 C82 H82 119.4
C82 C83 C84 120.4(11)
C82 C83 H83 119.8
C84 C83 H83 119.8
C85 C84 C83 117.9(12)
C85 C84 H84 121.0
C83 C84 H84 121.0
C84 C85 C86 122.3(12)
C84 C85 H85 118.8
C86 C85 H85 118.8
C81 C86 C85 119.6(11)
C81 C86 H86 120.2
C85 C86 H86 120.2
C92 C87 C88 119.5(10)
C92 C87 P5 120.1(8)
C88 C87 P5 120.3(8)
C89 C88 C87 119.9(9)
C89 C88 H88 120.1
C87 C88 H88 120.1
C88 C89 C90 119.6(9)
C88 C89 H89 120.2
C90 C89 H89 120.2
C91 C90 C89 118.2(11)
C91 C90 H90 120.9
C89 C90 H90 120.9
C90 C91 C92 121.4(12)
C90 C91 H91 119.3
C92 C91 H91 119.3
C87 C92 C91 121.2(11)
C87 C92 H92 119.4
C91 C92 H92 119.4
C94 C93 C98 119.9(10)
C94 C93 P5 121.6(9)
C98 C93 P5 118.2(9)
C95 C94 C93 120.4(11)
C95 C94 H94 119.8
C93 C94 H94 119.8
C96 C95 C94 121.8(12)
C96 C95 H95 119.1
C94 C95 H95 119.1
C95 C96 C97 117.4(10)
C95 C96 H96 121.3
C97 C96 H96 121.3
C98 C97 C96 120.9(12)
C98 C97 H97 119.5
C96 C97 H97 119.5
C97 C98 C93 119.5(11)
C97 C98 H98 120.3
C93 C98 H98 120.3
C100 C99 C104 117.9(10)
C100 C99 P5 118.4(9)
C104 C99 P5 123.8(8)
C101 C100 C99 121.8(12)
C101 C100 H100 119.1
C99 C100 H100 119.1
C100 C101 C102 120.5(11)
C100 C101 H101 119.7
C102 C101 H101 119.7
C103 C102 C101 118.9(10)
C103 C102 H102 120.5
C101 C102 H102 120.5
C102 C103 C104 120.3(11)
C102 C103 H103 119.9
C104 C103 H103 119.9
C99 C104 C103 120.5(11)
C99 C104 H104 119.8
C103 C104 H104 119.8
C106 C105 C110 116.8(9)
C106 C105 P6 121.5(8)
C110 C105 P6 121.5(7)
C107 C106 C105 122.7(9)
C107 C106 H106 118.6
C105 C106 H106 118.6
C106 C107 C108 119.2(10)
C106 C107 H107 120.4
C108 C107 H107 120.4
C109 C108 C107 119.1(11)
C109 C108 H108 120.5
C107 C108 H108 120.5
C108 C109 C110 122.5(11)
C108 C109 H109 118.7
C110 C109 H109 118.7
C109 C110 C105 119.3(10)
C109 C110 H110 120.3
C105 C110 H110 120.3
C116 C111 C112 121.7(10)
C116 C111 P6 121.3(8)
C112 C111 P6 116.8(8)
C113 C112 C111 119.6(11)
C113 C112 H112 120.2
C111 C112 H112 120.2
C112 C113 C114 120.6(11)
C112 C113 H113 119.7
C114 C113 H113 119.7
C115 C114 C113 118.9(11)
C115 C114 H114 120.5
C113 C114 H114 120.5
C114 C115 C116 121.1(10)
C114 C115 H115 119.5
C116 C115 H115 119.5
C111 C116 C115 118.0(10)
C111 C116 H116 121.0
C115 C116 H116 121.0
C122 C117 C118 118.0(10)
C122 C117 P6 119.0(7)
C118 C117 P6 123.0(9)
C119 C118 C117 121.2(11)
C119 C118 H118 119.4
C117 C118 H118 119.4
C118 C119 C120 120.1(11)
C118 C119 H119 120.0
C120 C119 H119 120.0
C121 C120 C119 119.2(11)
C121 C120 H120 120.4
C119 C120 H120 120.4
C120 C121 C122 119.6(11)
C120 C121 H121 120.2
C122 C121 H121 120.2
C117 C122 C121 121.8(10)
C117 C122 H122 119.1
C121 C122 H122 119.1
C1 N1 Au1 115.0(5)
C1 N1 Au3 116.1(5)
Au1 N1 Au3 122.4(4)
C1 N1 Au2 115.2(5)
Au1 N1 Au2 94.3(3)
Au3 N1 Au2 86.8(2)
C2 N2 Au6 115.9(5)
C2 N2 Au5 123.3(5)
Au6 N2 Au5 91.7(3)
C2 N2 Au4 121.1(5)
Au6 N2 Au4 101.2(3)
Au5 N2 Au4 97.9(3)
C15 P1 C27 106.4(6)
C15 P1 C21 103.9(6)
C27 P1 C21 106.4(5)
C15 P1 Au1 115.9(4)
C27 P1 Au1 113.9(4)
C21 P1 Au1 109.5(4)
C33 P2 C45 107.8(5)
C33 P2 C39 105.7(5)
C45 P2 C39 105.6(5)
C33 P2 Au2 116.6(4)
C45 P2 Au2 108.8(3)
C39 P2 Au2 111.7(3)
C51 P3 C57 103.3(4)
C51 P3 C63 104.4(4)
C57 P3 C63 104.2(5)
C51 P3 Au3 112.8(3)
C57 P3 Au3 118.8(3)
C63 P3 Au3 112.0(3)
C81 P4 C75 103.1(4)
C81 P4 C69 107.6(5)
C75 P4 C69 104.6(5)
C81 P4 Au4 116.6(3)
C75 P4 Au4 111.8(3)
C69 P4 Au4 112.2(3)
C99 P5 C87 104.3(5)
C99 P5 C93 106.5(5)
C87 P5 C93 106.0(5)
C99 P5 Au5 111.2(3)
C87 P5 Au5 111.6(3)
C93 P5 Au5 116.4(4)
C105 P6 C117 106.4(5)
C105 P6 C111 103.0(4)
C117 P6 C111 110.9(5)
C105 P6 Au6 107.1(3)
C117 P6 Au6 110.7(3)
C111 P6 Au6 117.8(3)
N1 Au1 P1 171.3(2)
N1 Au1 Au2 43.21(18)
P1 Au1 Au2 132.85(8)
N1 Au1 Au4 65.5(2)
P1 Au1 Au4 121.74(9)
Au2 Au1 Au4 102.07(3)
N1 Au2 P2 175.1(2)
N1 Au2 Au3 46.43(19)
P2 Au2 Au3 129.87(7)
N1 Au2 Au1 42.45(19)
P2 Au2 Au1 142.23(7)
Au3 Au2 Au1 75.66(3)
N1 Au3 P3 165.90(19)
N1 Au3 Au2 46.76(18)
P3 Au3 Au2 120.31(7)
N1 Au3 Au4 68.31(19)
P3 Au3 Au4 125.77(7)
Au2 Au3 Au4 109.89(3)
N2 Au4 P4 168.70(19)
N2 Au4 Au3 87.41(18)
P4 Au4 Au3 100.44(7)
N2 Au4 Au5 40.64(18)
P4 Au4 Au5 128.62(6)
Au3 Au4 Au5 123.50(2)
N2 Au4 Au1 86.05(18)
P4 Au4 Au1 104.08(7)
Au3 Au4 Au1 71.49(3)
Au5 Au4 Au1 113.57(3)
N2 Au4 Au6 38.95(19)
P4 Au4 Au6 136.67(7)
Au3 Au4 Au6 70.11(3)
Au5 Au4 Au6 55.52(2)
Au1 Au4 Au6 111.75(3)
N2 Au5 P5 172.3(2)
N2 Au5 Au6 44.07(19)
P5 Au5 Au6 128.43(7)
N2 Au5 Au4 41.47(19)
P5 Au5 Au4 137.78(7)
Au6 Au5 Au4 63.52(2)
N2 Au6 P6 167.8(2)
N2 Au6 Au5 44.20(18)
P6 Au6 Au5 129.74(7)
N2 Au6 Au4 39.8(2)
P6 Au6 Au4 151.73(7)
Au5 Au6 Au4 60.96(3)
C124 C123 H12A 109.5
C124 C123 H12B 109.5
H12A C123 H12B 109.5
C124 C123 H12C 109.5
H12A C123 H12C 109.5
H12B C123 H12C 109.5
C123 C124 O1 136(4)
C123 C124 H12D 103.3
O1 C124 H12D 103.3
C123 C124 H12E 103.3
O1 C124 H12E 103.3
H12D C124 H12E 105.2
O1 C125 C126 106.4(16)
O1 C125 H12F 110.4
C126 C125 H12F 110.4
O1 C125 H12G 110.4
C126 C125 H12G 110.4
H12F C125 H12G 108.6
C125 C126 H12H 109.5
C125 C126 H12I 109.5
H12H C126 H12I 109.5
C125 C126 H12J 109.5
H12H C126 H12J 109.5
H12I C126 H12J 109.5
C125 O1 C124 109(2)
F3 B1 F4 113.5(16)
F3 B1 F2 111.1(14)
F4 B1 F2 106.8(13)
F3 B1 F1 111.6(14)
F4 B1 F1 104.8(11)
F2 B1 F1 108.8(11)
F8 B2 F6 111.8(18)
F8 B2 F5 112.0(17)
F6 B2 F5 112.3(13)
F8 B2 F7 107.9(13)
F6 B2 F7 107.9(16)
F5 B2 F7 104.5(17)
O2 C127 O3 116(3)

loop_
_geom_bond_atom_site_label_1
_geom_bond_atom_site_label_2
_geom_bond_distance
C1 N1 1.479(11)
C1 C3 1.480(13)
C1 C2 1.567(12)
C1 H1 0.9800
C2 N2 1.452(10)
C2 C9 1.548(12)
C2 H2 0.9800
C3 C4 1.417(14)
C3 C8 1.426(16)
C4 C5 1.418(14)
C4 H4 0.9300
C5 C6 1.37(2)
C5 H5 0.9300
C6 C7 1.37(2)
C6 H6 0.9300
C7 C8 1.385(19)
C7 H7 0.9300
C8 H8 0.9300
C9 C10 1.371(13)
C9 C14 1.400(13)
C10 C11 1.395(14)
C10 H10 0.9300
C11 C12 1.371(17)
C11 H11 0.9300
C12 C13 1.409(17)
C12 H12 0.9300
C13 C14 1.382(14)
C13 H13 0.9300
C14 H14 0.9300
C15 C20 1.366(16)
C15 C16 1.427(15)
C15 P1 1.784(12)
C16 C17 1.379(17)
C16 H16 0.9300
C17 C18 1.39(2)
C17 H17 0.9300
C18 C19 1.46(3)
C18 H18 0.9300
C19 C20 1.39(2)
C19 H19 0.9300
C20 H20 0.9300
C21 C26 1.379(16)
C21 C22 1.416(19)
C21 P1 1.816(12)
C22 C23 1.37(2)
C22 H22 0.9300
C23 C24 1.34(2)
C23 H23 0.9300
C24 C25 1.43(3)
C24 H24 0.9300
C25 C26 1.36(2)
C25 H25 0.9300
C26 H26 0.9300
C27 C28 1.404(17)
C27 C32 1.434(17)
C27 P1 1.805(11)
C28 C29 1.408(18)
C28 H28 0.9300
C29 C30 1.45(2)
C29 H29 0.9300
C30 C31 1.33(2)
C30 H30 0.9300
C31 C32 1.399(19)
C31 H31 0.9300
C32 H32 0.9300
C33 C38 1.397(15)
C33 C34 1.402(17)
C33 P2 1.808(12)
C34 C35 1.386(17)
C34 H34 0.9300
C35 C36 1.407(17)
C35 H35 0.9300
C36 C37 1.355(17)
C36 H36 0.9300
C37 C38 1.414(16)
C37 H37 0.9300
C38 H38 0.9300
C39 C40 1.349(16)
C39 C44 1.376(14)
C39 P2 1.829(10)
C40 C41 1.421(17)
C40 H40 0.9300
C41 C42 1.372(17)
C41 H41 0.9300
C42 C43 1.367(17)
C42 H42 0.9300
C43 C44 1.340(17)
C43 H43 0.9300
C44 H44 0.9300
C45 C50 1.390(15)
C45 C46 1.398(16)
C45 P2 1.809(10)
C46 C47 1.396(17)
C46 H46 0.9300
C47 C48 1.40(2)
C47 H47 0.9300
C48 C49 1.339(19)
C48 H48 0.9300
C49 C50 1.424(17)
C49 H49 0.9300
C50 H50 0.9300
C51 C56 1.390(13)
C51 C52 1.403(13)
C51 P3 1.808(10)
C52 C53 1.369(14)
C52 H52 0.9300
C53 C54 1.394(17)
C53 H53 0.9300
C54 C55 1.400(17)
C54 H54 0.9300
C55 C56 1.391(15)
C55 H55 0.9300
C56 H56 0.9300
C57 C62 1.393(13)
C57 C58 1.405(14)
C57 P3 1.819(10)
C58 C59 1.388(16)
C58 H58 0.9300
C59 C60 1.405(17)
C59 H59 0.9300
C60 C61 1.375(17)
C60 H60 0.9300
C61 C62 1.377(15)
C61 H61 0.9300
C62 H62 0.9300
C63 C68 1.359(16)
C63 C64 1.384(13)
C63 P3 1.826(10)
C64 C65 1.409(15)
C64 H64 0.9300
C65 C66 1.39(2)
C65 H65 0.9300
C66 C67 1.31(2)
C66 H66 0.9300
C67 C68 1.416(16)
C67 H67 0.9300
C68 H68 0.9300
C69 C70 1.378(15)
C69 C74 1.394(15)
C69 P4 1.829(10)
C70 C71 1.376(17)
C70 H70 0.9300
C71 C72 1.415(19)
C71 H71 0.9300
C72 C73 1.42(2)
C72 H72 0.9300
C73 C74 1.380(16)
C73 H73 0.9300
C74 H74 0.9300
C75 C80 1.384(13)
C75 C76 1.407(13)
C75 P4 1.825(10)
C76 C77 1.406(15)
C76 H76 0.9300
C77 C78 1.359(16)
C77 H77 0.9300
C78 C79 1.416(16)
C78 H78 0.9300
C79 C80 1.413(15)
C79 H79 0.9300
C80 H80 0.9300
C81 C82 1.389(13)
C81 C86 1.394(14)
C81 P4 1.816(10)
C82 C83 1.364(14)
C82 H82 0.9300
C83 C84 1.423(17)
C83 H83 0.9300
C84 C85 1.343(18)
C84 H84 0.9300
C85 C86 1.398(14)
C85 H85 0.9300
C86 H86 0.9300
C87 C92 1.346(14)
C87 C88 1.410(13)
C87 P5 1.822(10)
C88 C89 1.391(15)
C88 H88 0.9300
C89 C90 1.430(16)
C89 H89 0.9300
C90 C91 1.366(17)
C90 H90 0.9300
C91 C92 1.390(16)
C91 H91 0.9300
C92 H92 0.9300
C93 C94 1.382(14)
C93 C98 1.385(15)
C93 P5 1.827(11)
C94 C95 1.374(15)
C94 H94 0.9300
C95 C96 1.372(18)
C95 H95 0.9300
C96 C97 1.423(19)
C96 H96 0.9300
C97 C98 1.383(17)
C97 H97 0.9300
C98 H98 0.9300
C99 C100 1.384(14)
C99 C104 1.391(15)
C99 P5 1.804(11)
C100 C101 1.361(15)
C100 H100 0.9300
C101 C102 1.386(17)
C101 H101 0.9300
C102 C103 1.380(17)
C102 H102 0.9300
C103 C104 1.395(14)
C103 H103 0.9300
C104 H104 0.9300
C105 C106 1.398(12)
C105 C110 1.425(12)
C105 P6 1.796(10)
C106 C107 1.366(14)
C106 H106 0.9300
C107 C108 1.409(16)
C107 H107 0.9300
C108 C109 1.349(17)
C108 H108 0.9300
C109 C110 1.388(15)
C109 H109 0.9300
C110 H110 0.9300
C111 C116 1.359(13)
C111 C112 1.382(14)
C111 P6 1.809(9)
C112 C113 1.367(15)
C112 H112 0.9300
C113 C114 1.405(15)
C113 H113 0.9300
C114 C115 1.354(18)
C114 H114 0.9300
C115 C116 1.427(14)
C115 H115 0.9300
C116 H116 0.9300
C117 C122 1.380(14)
C117 C118 1.404(13)
C117 P6 1.803(10)
C118 C119 1.376(16)
C118 H118 0.9300
C119 C120 1.407(17)
C119 H119 0.9300
C120 C121 1.389(18)
C120 H120 0.9300
C121 C122 1.397(15)
C121 H121 0.9300
C122 H122 0.9300
N1 Au1 2.073(7)
N1 Au3 2.091(7)
N1 Au2 2.103(6)
N2 Au6 2.055(7)
N2 Au5 2.059(7)
N2 Au4 2.094(7)
P1 Au1 2.251(3)
P2 Au2 2.240(2)
P3 Au3 2.246(2)
P4 Au4 2.247(2)
P5 Au5 2.240(2)
P6 Au6 2.243(2)
Au1 Au2 3.0622(10)
Au1 Au4 3.1883(14)
Au2 Au3 2.8819(12)
Au3 Au4 3.0545(10)
Au4 Au5 3.1320(12)
Au4 Au6 3.2064(9)
Au5 Au6 2.9528(9)
C123 C124 1.28(4)
C123 H12A 0.9600
C123 H12B 0.9600
C123 H12C 0.9600
C124 O1 1.51(3)
C124 H12D 0.9700
C124 H12E 0.9700
C125 O1 1.26(2)
C125 C126 1.53(2)
C125 H12F 0.9700
C125 H12G 0.9700
C126 H12H 0.9600
C126 H12I 0.9600
C126 H12J 0.9600
B1 F3 1.234(18)
B1 F4 1.336(17)
B1 F2 1.385(17)
B1 F1 1.411(14)
B2 F8 1.35(2)
B2 F6 1.36(2)
B2 F5 1.393(19)
B2 F7 1.42(2)
C127 O2 1.19(3)
C127 O3 1.45(4)

loop_
_geom_torsion_atom_site_label_1
_geom_torsion_atom_site_label_2
_geom_torsion_atom_site_label_3
_geom_torsion_atom_site_label_4
_geom_torsion
N1 C1 C2 N2 -57.4(9)
C3 C1 C2 N2 174.8(7)
N1 C1 C2 C9 -178.9(6)
C3 C1 C2 C9 53.3(10)
N1 C1 C3 C4 -71.9(11)
C2 C1 C3 C4 54.3(12)
N1 C1 C3 C8 111.4(10)
C2 C1 C3 C8 -122.4(10)
C8 C3 C4 C5 -3.2(15)
C1 C3 C4 C5 180.0(10)
C3 C4 C5 C6 4.1(18)
C4 C5 C6 C7 -2(2)
C5 C6 C7 C8 0(2)
C6 C7 C8 C3 1(2)
C4 C3 C8 C7 0.7(17)
C1 C3 C8 C7 177.6(11)
N2 C2 C9 C10 91.2(10)
C1 C2 C9 C10 -145.7(9)
N2 C2 C9 C14 -86.0(10)
C1 C2 C9 C14 37.1(11)
C14 C9 C10 C11 1.5(15)
C2 C9 C10 C11 -175.9(9)
C9 C10 C11 C12 -1.7(18)
C10 C11 C12 C13 1.1(19)
C11 C12 C13 C14 -0.2(18)
C12 C13 C14 C9 -0.1(16)
C10 C9 C14 C13 -0.6(15)
C2 C9 C14 C13 176.6(9)
C20 C15 C16 C17 5(2)
P1 C15 C16 C17 -174.2(10)
C15 C16 C17 C18 -8(2)
C16 C17 C18 C19 8(2)
C17 C18 C19 C20 -6(3)
C16 C15 C20 C19 -3(2)
P1 C15 C20 C19 176.4(14)
C18 C19 C20 C15 3(3)
C26 C21 C22 C23 0.8(19)
P1 C21 C22 C23 177.7(11)
C21 C22 C23 C24 1(2)
C22 C23 C24 C25 0(2)
C23 C24 C25 C26 -2(2)
C24 C25 C26 C21 3(2)
C22 C21 C26 C25 -2.7(19)
P1 C21 C26 C25 -179.3(10)
C32 C27 C28 C29 -1.0(19)
P1 C27 C28 C29 172.4(10)
C27 C28 C29 C30 3(2)
C28 C29 C30 C31 -6(2)
C29 C30 C31 C32 7(3)
C30 C31 C32 C27 -5(3)
C28 C27 C32 C31 2(2)
P1 C27 C32 C31 -172.0(11)
C38 C33 C34 C35 4.3(17)
P2 C33 C34 C35 179.1(10)
C33 C34 C35 C36 -0.6(19)
C34 C35 C36 C37 -2.8(19)
C35 C36 C37 C38 2.3(18)
C34 C33 C38 C37 -4.7(16)
P2 C33 C38 C37 -179.2(8)
C36 C37 C38 C33 1.5(16)
C44 C39 C40 C41 4(3)
P2 C39 C40 C41 -173.9(14)
C39 C40 C41 C42 -8(3)
C40 C41 C42 C43 7(2)
C41 C42 C43 C44 -3(2)
C42 C43 C44 C39 -1(2)
C40 C39 C44 C43 0(2)
P2 C39 C44 C43 178.0(12)
C50 C45 C46 C47 -4.2(18)
P2 C45 C46 C47 -174.7(11)
C45 C46 C47 C48 2(2)
C46 C47 C48 C49 -2(2)
C47 C48 C49 C50 5.5(19)
C46 C45 C50 C49 7.0(16)
P2 C45 C50 C49 176.5(8)
C48 C49 C50 C45 -7.8(18)
C56 C51 C52 C53 -4.0(16)
P3 C51 C52 C53 173.7(9)
C51 C52 C53 C54 2.6(18)
C52 C53 C54 C55 -3(2)
C53 C54 C55 C56 5(2)
C52 C51 C56 C55 5.9(16)
P3 C51 C56 C55 -171.7(9)
C54 C55 C56 C51 -6.6(19)
C62 C57 C58 C59 -1.8(17)
P3 C57 C58 C59 176.2(9)
C57 C58 C59 C60 1.9(19)
C58 C59 C60 C61 -1(2)
C59 C60 C61 C62 0(2)
C60 C61 C62 C57 0.0(19)
C58 C57 C62 C61 0.8(16)
P3 C57 C62 C61 -177.1(9)
C68 C63 C64 C65 -1.8(15)
P3 C63 C64 C65 -179.2(8)
C63 C64 C65 C66 1.4(17)
C64 C65 C66 C67 1(2)
C65 C66 C67 C68 -2(2)
C64 C63 C68 C67 0.1(16)
P3 C63 C68 C67 177.6(9)
C66 C67 C68 C63 2.0(19)
C74 C69 C70 C71 0.3(18)
P4 C69 C70 C71 178.3(9)
C69 C70 C71 C72 -0.1(19)
C70 C71 C72 C73 -2(2)
C71 C72 C73 C74 5(2)
C72 C73 C74 C69 -5(2)
C70 C69 C74 C73 2.1(19)
P4 C69 C74 C73 -176.0(10)
C80 C75 C76 C77 0.4(16)
P4 C75 C76 C77 -177.4(9)
C75 C76 C77 C78 0.6(18)
C76 C77 C78 C79 -2(2)
C77 C78 C79 C80 2(2)
C76 C75 C80 C79 0.0(17)
P4 C75 C80 C79 177.8(9)
C78 C79 C80 C75 -1.3(19)
C86 C81 C82 C83 4.1(16)
P4 C81 C82 C83 -176.5(9)
C81 C82 C83 C84 -3.7(18)
C82 C83 C84 C85 3.0(18)
C83 C84 C85 C86 -2.9(19)
C82 C81 C86 C85 -3.9(16)
P4 C81 C86 C85 176.6(9)
C84 C85 C86 C81 3.5(18)
C92 C87 C88 C89 4.8(16)
P5 C87 C88 C89 -179.4(9)
C87 C88 C89 C90 -3.8(17)
C88 C89 C90 C91 1.0(18)
C89 C90 C91 C92 0.9(19)
C88 C87 C92 C91 -2.9(17)
P5 C87 C92 C91 -178.7(9)
C90 C91 C92 C87 0.1(19)
C98 C93 C94 C95 -1.1(16)
P5 C93 C94 C95 -174.1(8)
C93 C94 C95 C96 -1.8(18)
C94 C95 C96 C97 3.1(19)
C95 C96 C97 C98 -2(2)
C96 C97 C98 C93 -1.1(19)
C94 C93 C98 C97 2.5(16)
P5 C93 C98 C97 175.8(9)
C104 C99 C100 C101 2.7(17)
P5 C99 C100 C101 -175.9(9)
C99 C100 C101 C102 -0.8(18)
C100 C101 C102 C103 -1.3(18)
C101 C102 C103 C104 1.4(18)
C100 C99 C104 C103 -2.6(16)
P5 C99 C104 C103 176.0(9)
C102 C103 C104 C99 0.5(18)
C110 C105 C106 C107 -4.8(16)
P6 C105 C106 C107 179.8(9)
C105 C106 C107 C108 6.7(17)
C106 C107 C108 C109 -6(2)
C107 C108 C109 C110 4(2)
C108 C109 C110 C105 -3(2)
C106 C105 C110 C109 2.6(18)
P6 C105 C110 C109 178.0(11)
C116 C111 C112 C113 -2.8(16)
P6 C111 C112 C113 171.5(9)
C111 C112 C113 C114 0.0(18)
C112 C113 C114 C115 2.2(19)
C113 C114 C115 C116 -1.8(19)
C112 C111 C116 C115 3.2(16)
P6 C111 C116 C115 -170.9(8)
C114 C115 C116 C111 -0.9(17)
C122 C117 C118 C119 2.2(16)
P6 C117 C118 C119 179.8(8)
C117 C118 C119 C120 -3.8(17)
C118 C119 C120 C121 3.1(18)
C119 C120 C121 C122 -0.9(19)
C118 C117 C122 C121 0.0(16)
P6 C117 C122 C121 -177.7(9)
C120 C121 C122 C117 -0.7(18)
C3 C1 N1 Au1 76.2(8)
C2 C1 N1 Au1 -51.2(8)
C3 C1 N1 Au3 -131.3(7)
C2 C1 N1 Au3 101.2(6)
C3 C1 N1 Au2 -32.0(9)
C2 C1 N1 Au2 -159.4(5)
C9 C2 N2 Au6 64.7(8)
C1 C2 N2 Au6 -58.6(8)
C9 C2 N2 Au5 -46.3(9)
C1 C2 N2 Au5 -169.6(5)
C9 C2 N2 Au4 -172.2(5)
C1 C2 N2 Au4 64.4(8)
C20 C15 P1 C27 36.3(14)
C16 C15 P1 C27 -144.7(10)
C20 C15 P1 C21 -75.8(13)
C16 C15 P1 C21 103.2(11)
C20 C15 P1 Au1 164.1(11)
C16 C15 P1 Au1 -16.9(12)
C28 C27 P1 C15 42.1(11)
C32 C27 P1 C15 -144.4(10)
C28 C27 P1 C21 152.5(10)
C32 C27 P1 C21 -34.0(11)
C28 C27 P1 Au1 -86.8(10)
C32 C27 P1 Au1 86.7(10)
C26 C21 P1 C15 21.7(12)
C22 C21 P1 C15 -154.9(10)
C26 C21 P1 C27 -90.4(11)
C22 C21 P1 C27 93.0(10)
C26 C21 P1 Au1 146.1(10)
C22 C21 P1 Au1 -30.5(10)
C38 C33 P2 C45 37.6(10)
C34 C33 P2 C45 -137.1(8)
C38 C33 P2 C39 -75.0(10)
C34 C33 P2 C39 110.4(9)
C38 C33 P2 Au2 160.2(7)
C34 C33 P2 Au2 -14.4(9)
C50 C45 P2 C33 21.8(11)
C46 C45 P2 C33 -168.2(8)
C50 C45 P2 C39 134.4(9)
C46 C45 P2 C39 -55.6(9)
C50 C45 P2 Au2 -105.6(9)
C46 C45 P2 Au2 64.4(9)
C40 C39 P2 C33 -132.4(13)
C44 C39 P2 C33 50.0(12)
C40 C39 P2 C45 113.5(13)
C44 C39 P2 C45 -64.1(12)
C40 C39 P2 Au2 -4.6(14)
C44 C39 P2 Au2 177.8(10)
C56 C51 P3 C57 80.7(9)
C52 C51 P3 C57 -96.9(9)
C56 C51 P3 C63 -28.0(9)
C52 C51 P3 C63 154.4(9)
C56 C51 P3 Au3 -149.8(7)
C52 C51 P3 Au3 32.6(9)
C62 C57 P3 C51 -15.2(10)
C58 C57 P3 C51 166.9(8)
C62 C57 P3 C63 93.6(9)
C58 C57 P3 C63 -84.3(9)
C62 C57 P3 Au3 -140.9(8)
C58 C57 P3 Au3 41.1(9)
C68 C63 P3 C51 -52.9(9)
C64 C63 P3 C51 124.6(8)
C68 C63 P3 C57 -161.0(8)
C64 C63 P3 C57 16.5(9)
C68 C63 P3 Au3 69.4(9)
C64 C63 P3 Au3 -113.1(8)
C82 C81 P4 C75 126.1(9)
C86 C81 P4 C75 -54.6(9)
C82 C81 P4 C69 15.9(10)
C86 C81 P4 C69 -164.7(8)
C82 C81 P4 Au4 -111.1(9)
C86 C81 P4 Au4 68.3(8)
C80 C75 P4 C81 143.7(9)
C76 C75 P4 C81 -38.5(9)
C80 C75 P4 C69 -103.9(9)
C76 C75 P4 C69 73.9(9)
C80 C75 P4 Au4 17.7(9)
C76 C75 P4 Au4 -164.5(7)
C70 C69 P4 C81 38.8(11)
C74 C69 P4 C81 -143.1(9)
C70 C69 P4 C75 -70.3(10)
C74 C69 P4 C75 107.8(10)
C70 C69 P4 Au4 168.3(8)
C74 C69 P4 Au4 -13.6(11)
C100 C99 P5 C87 58.9(9)
C104 C99 P5 C87 -119.6(9)
C100 C99 P5 C93 170.8(9)
C104 C99 P5 C93 -7.7(10)
C100 C99 P5 Au5 -61.4(9)
C104 C99 P5 Au5 120.0(8)
C92 C87 P5 C99 -160.2(9)
C88 C87 P5 C99 24.0(10)
C92 C87 P5 C93 87.5(9)
C88 C87 P5 C93 -88.2(9)
C92 C87 P5 Au5 -40.1(9)
C88 C87 P5 Au5 144.1(8)
C94 C93 P5 C99 -69.7(9)
C98 C93 P5 C99 117.2(9)
C94 C93 P5 C87 41.0(10)
C98 C93 P5 C87 -132.1(9)
C94 C93 P5 Au5 165.7(7)
C98 C93 P5 Au5 -7.4(10)
C106 C105 P6 C117 -93.4(9)
C110 C105 P6 C117 91.4(10)
C106 C105 P6 C111 149.9(9)
C110 C105 P6 C111 -25.3(10)
C106 C105 P6 Au6 25.0(9)
C110 C105 P6 Au6 -150.1(9)
C122 C117 P6 C105 132.0(8)
C118 C117 P6 C105 -45.6(10)
C122 C117 P6 C111 -116.7(8)
C118 C117 P6 C111 65.7(10)
C122 C117 P6 Au6 16.0(9)
C118 C117 P6 Au6 -161.6(8)
C116 C111 P6 C105 90.3(9)
C112 C111 P6 C105 -84.1(9)
C116 C111 P6 C117 -23.1(10)
C112 C111 P6 C117 162.5(8)
C116 C111 P6 Au6 -152.2(7)
C112 C111 P6 Au6 33.5(9)
C1 N1 Au1 P1 -53.5(15)
Au3 N1 Au1 P1 156.0(10)
Au2 N1 Au1 P1 67.0(13)
C1 N1 Au1 Au2 -120.5(7)
Au3 N1 Au1 Au2 89.0(4)
C1 N1 Au1 Au4 94.4(6)
Au3 N1 Au1 Au4 -56.2(3)
Au2 N1 Au1 Au4 -145.1(3)
C15 P1 Au1 N1 108.7(13)
C27 P1 Au1 N1 -127.3(13)
C21 P1 Au1 N1 -8.3(14)
C15 P1 Au1 Au2 168.0(5)
C27 P1 Au1 Au2 -68.0(4)
C21 P1 Au1 Au2 51.0(4)
C15 P1 Au1 Au4 -36.6(5)
C27 P1 Au1 Au4 87.4(4)
C21 P1 Au1 Au4 -153.6(4)
C1 N1 Au2 P2 -75(3)
Au1 N1 Au2 P2 164(2)
Au3 N1 Au2 P2 42(3)
C1 N1 Au2 Au3 -117.5(6)
Au1 N1 Au2 Au3 122.2(4)
C1 N1 Au2 Au1 120.3(6)
Au3 N1 Au2 Au1 -122.2(4)
C33 P2 Au2 N1 -116(3)
C45 P2 Au2 N1 6(3)
C39 P2 Au2 N1 123(3)
C33 P2 Au2 Au3 -76.3(4)
C45 P2 Au2 Au3 45.8(4)
C39 P2 Au2 Au3 162.0(4)
C33 P2 Au2 Au1 47.1(4)
C45 P2 Au2 Au1 169.3(4)
C39 P2 Au2 Au1 -74.6(4)
P1 Au1 Au2 N1 -169.1(3)
Au4 Au1 Au2 N1 32.1(3)
N1 Au1 Au2 P2 -177.9(3)
P1 Au1 Au2 P2 13.06(16)
Au4 Au1 Au2 P2 -145.71(11)
N1 Au1 Au2 Au3 -39.2(3)
P1 Au1 Au2 Au3 151.68(11)
Au4 Au1 Au2 Au3 -7.099(14)
C1 N1 Au3 P3 90.7(10)
Au1 N1 Au3 P3 -119.0(7)
Au2 N1 Au3 P3 -25.9(10)
C1 N1 Au3 Au2 116.6(6)
Au1 N1 Au3 Au2 -93.1(4)
C1 N1 Au3 Au4 -92.1(6)
Au1 N1 Au3 Au4 58.1(3)
Au2 N1 Au3 Au4 151.2(3)
C51 P3 Au3 N1 50.0(9)
C57 P3 Au3 N1 171.1(9)
C63 P3 Au3 N1 -67.4(9)
C51 P3 Au3 Au2 28.4(4)
C57 P3 Au3 Au2 149.5(4)
C63 P3 Au3 Au2 -89.0(4)
C51 P3 Au3 Au4 -126.7(3)
C57 P3 Au3 Au4 -5.6(4)
C63 P3 Au3 Au4 115.9(4)
P2 Au2 Au3 N1 -175.7(3)
Au1 Au2 Au3 N1 36.1(3)
N1 Au2 Au3 P3 172.9(3)
P2 Au2 Au3 P3 -2.82(12)
Au1 Au2 Au3 P3 -150.97(7)
N1 Au2 Au3 Au4 -28.4(3)
P2 Au2 Au3 Au4 155.86(10)
Au1 Au2 Au3 Au4 7.710(15)
C2 N2 Au4 P4 156.9(8)
Au6 N2 Au4 P4 -73.4(11)
Au5 N2 Au4 P4 20.0(12)
C2 N2 Au4 Au3 -68.8(6)
Au6 N2 Au4 Au3 60.9(2)
Au5 N2 Au4 Au3 154.3(2)
C2 N2 Au4 Au5 136.9(7)
Au6 N2 Au4 Au5 -93.4(3)
C2 N2 Au4 Au1 2.8(6)
Au6 N2 Au4 Au1 132.6(2)
Au5 N2 Au4 Au1 -134.1(2)
C2 N2 Au4 Au6 -129.7(7)
Au5 N2 Au4 Au6 93.4(3)
C81 P4 Au4 N2 155.3(10)
C75 P4 Au4 N2 -86.5(11)
C69 P4 Au4 N2 30.7(11)
C81 P4 Au4 Au3 21.9(4)
C75 P4 Au4 Au3 140.1(3)
C69 P4 Au4 Au3 -102.7(4)
C81 P4 Au4 Au5 171.9(3)
C75 P4 Au4 Au5 -69.9(3)
C69 P4 Au4 Au5 47.2(4)
C81 P4 Au4 Au1 -51.4(4)
C75 P4 Au4 Au1 66.8(3)
C69 P4 Au4 Au1 -176.1(4)
C81 P4 Au4 Au6 93.9(4)
C75 P4 Au4 Au6 -147.8(3)
C69 P4 Au4 Au6 -30.7(4)
N1 Au3 Au4 N2 57.2(3)
P3 Au3 Au4 N2 -123.6(2)
Au2 Au3 Au4 N2 79.14(19)
N1 Au3 Au4 P4 -131.0(2)
P3 Au3 Au4 P4 48.18(10)
Au2 Au3 Au4 P4 -109.06(7)
N1 Au3 Au4 Au5 77.0(2)
P3 Au3 Au4 Au5 -103.82(8)
Au2 Au3 Au4 Au5 98.93(4)
N1 Au3 Au4 Au1 -29.5(2)
P3 Au3 Au4 Au1 149.68(8)
Au2 Au3 Au4 Au1 -7.565(15)
N1 Au3 Au4 Au6 93.0(2)
P3 Au3 Au4 Au6 -87.86(8)
Au2 Au3 Au4 Au6 114.89(3)
N1 Au1 Au4 N2 -58.1(3)
P1 Au1 Au4 N2 116.4(2)
Au2 Au1 Au4 N2 -81.74(19)
N1 Au1 Au4 P4 126.9(2)
P1 Au1 Au4 P4 -58.49(11)
Au2 Au1 Au4 P4 103.33(7)
N1 Au1 Au4 Au3 30.4(2)
P1 Au1 Au4 Au3 -154.97(9)
Au2 Au1 Au4 Au3 6.842(13)
N1 Au1 Au4 Au5 -88.8(2)
P1 Au1 Au4 Au5 85.75(9)
Au2 Au1 Au4 Au5 -112.43(2)
N1 Au1 Au4 Au6 -28.2(2)
P1 Au1 Au4 Au6 146.35(9)
Au2 Au1 Au4 Au6 -51.84(3)
C2 N2 Au5 P5 135.7(14)
Au6 N2 Au5 P5 12.9(17)
Au4 N2 Au5 P5 -88.7(15)
C2 N2 Au5 Au6 122.8(7)
Au4 N2 Au5 Au6 -101.6(3)
C2 N2 Au5 Au4 -135.6(7)
Au6 N2 Au5 Au4 101.6(3)
C99 P5 Au5 N2 27.1(16)
C87 P5 Au5 N2 -88.9(16)
C93 P5 Au5 N2 149.3(16)
C99 P5 Au5 Au6 38.5(4)
C87 P5 Au5 Au6 -77.5(4)
C93 P5 Au5 Au6 160.7(4)
C99 P5 Au5 Au4 -53.1(4)
C87 P5 Au5 Au4 -169.0(3)
C93 P5 Au5 Au4 69.2(4)
P4 Au4 Au5 N2 -175.1(3)
Au3 Au4 Au5 N2 -31.3(3)
Au1 Au4 Au5 N2 51.4(3)
Au6 Au4 Au5 N2 -49.6(3)
N2 Au4 Au5 P5 168.5(3)
P4 Au4 Au5 P5 -6.55(13)
Au3 Au4 Au5 P5 137.24(10)
Au1 Au4 Au5 P5 -140.04(10)
Au6 Au4 Au5 P5 118.96(10)
N2 Au4 Au5 Au6 49.6(3)
P4 Au4 Au5 Au6 -125.51(8)
Au3 Au4 Au5 Au6 18.281(18)
Au1 Au4 Au5 Au6 101.00(3)
C2 N2 Au6 P6 -63.3(12)
Au5 N2 Au6 P6 65.4(10)
Au4 N2 Au6 P6 163.8(7)
C2 N2 Au6 Au5 -128.7(7)
Au4 N2 Au6 Au5 98.4(3)
C2 N2 Au6 Au4 132.9(7)
Au5 N2 Au6 Au4 -98.4(3)
C105 P6 Au6 N2 -29.5(10)
C117 P6 Au6 N2 86.1(10)
C111 P6 Au6 N2 -144.8(10)
C105 P6 Au6 Au5 26.0(4)
C117 P6 Au6 Au5 141.6(3)
C111 P6 Au6 Au5 -89.3(3)
C105 P6 Au6 Au4 128.3(4)
C117 P6 Au6 Au4 -116.1(3)
C111 P6 Au6 Au4 13.0(4)
P5 Au5 Au6 N2 -177.8(3)
Au4 Au5 Au6 N2 -46.4(3)
N2 Au5 Au6 P6 -165.5(3)
P5 Au5 Au6 P6 16.67(12)
Au4 Au5 Au6 P6 148.04(9)
N2 Au5 Au6 Au4 46.4(3)
P5 Au5 Au6 Au4 -131.37(9)
P4 Au4 Au6 N2 164.1(3)
Au3 Au4 Au6 N2 -111.8(3)
Au5 Au4 Au6 N2 52.1(3)
Au1 Au4 Au6 N2 -52.3(3)
N2 Au4 Au6 P6 -172.8(3)
P4 Au4 Au6 P6 -8.72(17)
Au3 Au4 Au6 P6 75.38(14)
Au5 Au4 Au6 P6 -120.77(14)
Au1 Au4 Au6 P6 134.86(14)
N2 Au4 Au6 Au5 -52.1(3)
P4 Au4 Au6 Au5 112.05(9)
Au3 Au4 Au6 Au5 -163.850(17)
Au1 Au4 Au6 Au5 -104.37(3)
C126 C125 O1 C124 166(2)
C123 C124 O1 C125 -118(6)
